data_7000494
loop_
_publ_author_name
'Redshaw, Carl'
'Homden, Damien'
'Hughes, David L.'
'Wright, Joseph A.'
'Elsegood, Mark R. J.'

_publ_section_title
;
 New structural motifs in chromium(iii) calix[4 and 6]arene chemistry
;
_journal_issue 7
_journal_name_full 'Dalton Transactions'
_journal_page_first 1231
_journal_page_last 1242
_journal_paper_doi 10.1039/b813313a
_journal_year 2009
_chemical_formula_moiety 'C224 H314 Cr4 K6 O34, 6(C4 H8 O)'
_chemical_formula_sum 'C248 H362 Cr4 K6 O40'
_chemical_formula_weight 4425.98
_chemical_name_common 'Compound 3'
_space_group_IT_number 2
_symmetry_cell_setting triclinic
_symmetry_Int_Tables_number 2
_symmetry_space_group_name_Hall '-P 1'
_symmetry_space_group_name_H-M 'P -1'
_atom_sites_solution_hydrogens geom
_atom_sites_solution_primary direct
_atom_sites_solution_secondary difmap
_cell_angle_alpha 105.255(3)
_cell_angle_beta 96.182(3)
_cell_angle_gamma 105.001(2)
_cell_formula_units_Z 1
_cell_length_a 16.9918(18)
_cell_length_b 17.4045(19)
_cell_length_c 22.146(2)
_cell_measurement_reflns_used 23903
_cell_measurement_temperature 160(2)
_cell_measurement_theta_max 28.62
_cell_measurement_theta_min 2.28
_cell_volume 5993.6(11)
_computing_cell_refinement 'local programs'
_computing_data_collection 'Siemens SMART'
_computing_data_reduction 'Siemens SAINT'
_computing_molecular_graphics 'Siemens SHELXTL'
_computing_publication_material 'Bruker SHELXTL and local programs'
_computing_structure_refinement 'SHELXL-97 (Sheldrick, 2008)'
_computing_structure_solution 'SHELXS-97 (Sheldrick, 2008)'
_diffrn_ambient_temperature 160(2)
_diffrn_measured_fraction_theta_full 0.966
_diffrn_measured_fraction_theta_max 0.966
_diffrn_measurement_device_type 'Bruker SMART 1K CCD diffractometer'
_diffrn_measurement_method '\w rotation with narrow frames'
_diffrn_radiation_monochromator 'silicon 111'
_diffrn_radiation_source 'Daresbury SRS station 9.8'
_diffrn_radiation_type synchrotron
_diffrn_radiation_wavelength 0.6875
_diffrn_reflns_av_R_equivalents 0.0885
_diffrn_reflns_av_sigmaI/netI 0.1870
_diffrn_reflns_limit_h_max 20
_diffrn_reflns_limit_h_min -20
_diffrn_reflns_limit_k_max 21
_diffrn_reflns_limit_k_min -21
_diffrn_reflns_limit_l_max 27
_diffrn_reflns_limit_l_min -24
_diffrn_reflns_number 35853
_diffrn_reflns_theta_full 25.00
_diffrn_reflns_theta_max 25.00
_diffrn_reflns_theta_min 1.80
_diffrn_standards_decay_% 20
_diffrn_standards_number 0
_exptl_absorpt_coefficient_mu 0.350
_exptl_absorpt_correction_T_max 0.979
_exptl_absorpt_correction_T_min 0.921
_exptl_absorpt_correction_type empirical
_exptl_absorpt_process_details 'semi-empirical from \y-scans'
_exptl_crystal_colour 'colourless/blue dichroic'
_exptl_crystal_density_diffrn 1.226
_exptl_crystal_density_method 'not measured'
_exptl_crystal_description plate
_exptl_crystal_F_000 2380
_exptl_crystal_size_max 0.24
_exptl_crystal_size_mid 0.12
_exptl_crystal_size_min 0.06
_platon_squeeze_details
;
;
_refine_diff_density_max 3.439
_refine_diff_density_min -1.147
_refine_diff_density_rms 0.159
_refine_ls_extinction_coef 0.0093(14)
_refine_ls_extinction_expression Fc^*^=kFc[1+0.001xFc^2^\l^3^/sin(2\q)]^-1/4^
_refine_ls_extinction_method SHELXL
_refine_ls_goodness_of_fit_ref 1.026
_refine_ls_hydrogen_treatment constr
_refine_ls_matrix_type full
_refine_ls_number_parameters 1427
_refine_ls_number_reflns 22539
_refine_ls_number_restraints 1253
_refine_ls_restrained_S_all 1.248
_refine_ls_R_factor_all 0.1748
_refine_ls_R_factor_gt 0.1261
_refine_ls_shift/su_max 0.001
_refine_ls_shift/su_mean 0.000
_refine_ls_structure_factor_coef Fsqd
_refine_ls_weighting_details 'calc w=1/[\s^2^(Fo^2^)+(0.1912P)^2^] where P=(Fo^2^+2Fc^2^)/3'
_refine_ls_weighting_scheme calc
_refine_ls_wR_factor_gt 0.3240
_refine_ls_wR_factor_ref 0.3470
_reflns_number_gt 11660
_reflns_number_total 22539
_reflns_threshold_expression I>2\s(I)
_cod_data_source_file b813313a.txt
_cod_data_source_block 3
_cod_original_cell_volume 5993.7(11)
_cod_original_sg_symbol_H-M P-1
_cod_database_code 7000494

loop_
_symmetry_equiv_pos_as_xyz
'x, y, z'
'-x, -y, -z'

loop_
_atom_site_label
_atom_site_type_symbol
_atom_site_fract_x
_atom_site_fract_y
_atom_site_fract_z
_atom_site_U_iso_or_equiv
_atom_site_adp_type
_atom_site_occupancy
_atom_site_symmetry_multiplicity
_atom_site_calc_flag
_atom_site_refinement_flags
_atom_site_disorder_assembly
_atom_site_disorder_group
Cr1 Cr 0.14360(8) 0.89241(8) 0.27593(6) 0.0164(3) Uani 1 1 d U B .
O1 O 0.1616(3) 0.9788(3) 0.3586(3) 0.0230(13) Uani 1 1 d . B .
O2 O 0.2609(3) 0.9140(3) 0.2829(3) 0.0222(13) Uani 1 1 d . . .
O3 O 0.1340(3) 0.8152(3) 0.1867(3) 0.0191(12) Uani 1 1 d U . .
O4 O 0.1591(3) 0.9774(3) 0.2347(3) 0.0207(12) Uani 1 1 d U . .
C1 C 0.2248(5) 1.0483(5) 0.3654(4) 0.0179(17) Uani 1 1 d . . .
C2 C 0.2117(5) 1.1155(5) 0.3458(4) 0.0195(17) Uani 1 1 d . . .
C3 C 0.2787(5) 1.1855(5) 0.3533(4) 0.0245(19) Uani 1 1 d . . .
H3 H 0.2690 1.2302 0.3398 0.029 Uiso 1 1 calc R . .
C4 C 0.3589(5) 1.1924(6) 0.3797(4) 0.028(2) Uani 1 1 d . . .
C5 C 0.3709(5) 1.1255(5) 0.3974(4) 0.027(2) Uani 1 1 d . . .
H5 H 0.4256 1.1286 0.4148 0.032 Uiso 1 1 calc R . .
C6 C 0.3068(5) 1.0533(5) 0.3911(4) 0.0234(19) Uani 1 1 d . . .
C7 C 0.4270(6) 1.2723(6) 0.3927(5) 0.048(3) Uani 1 1 d D . .
C8 C 0.4246(9) 1.3089(11) 0.3351(7) 0.103(7) Uani 1 1 d D . .
H8A H 0.4720 1.3591 0.3442 0.155 Uiso 1 1 calc R . .
H8B H 0.3729 1.3234 0.3286 0.155 Uiso 1 1 calc R . .
H8C H 0.4273 1.2671 0.2965 0.155 Uiso 1 1 calc R . .
C9 C 0.4101(9) 1.3414(8) 0.4494(7) 0.088(5) Uani 1 1 d D . .
H9A H 0.4037 1.3204 0.4861 0.132 Uiso 1 1 calc R . .
H9B H 0.3593 1.3535 0.4350 0.132 Uiso 1 1 calc R . .
H9C H 0.4570 1.3925 0.4617 0.132 Uiso 1 1 calc R . .
C10 C 0.5123(7) 1.2726(9) 0.4160(8) 0.092(5) Uani 1 1 d D . .
H10A H 0.5280 1.2311 0.3843 0.138 Uiso 1 1 calc R . .
H10B H 0.5141 1.2588 0.4562 0.138 Uiso 1 1 calc R . .
H10C H 0.5511 1.3280 0.4230 0.138 Uiso 1 1 calc R . .
C11 C 0.3250(6) 0.9837(5) 0.4132(4) 0.028(2) Uani 1 1 d . . .
H11A H 0.2728 0.9503 0.4213 0.034 Uiso 1 1 calc R . .
H11B H 0.3643 1.0092 0.4544 0.034 Uiso 1 1 calc R . .
C12 C 0.3201(5) 0.8862(5) 0.3062(4) 0.0243(19) Uani 1 1 d . . .
C13 C 0.3605(6) 0.9245(5) 0.3692(4) 0.028(2) Uani 1 1 d . . .
C14 C 0.4309(6) 0.9040(7) 0.3901(5) 0.041(3) Uani 1 1 d . . .
H14 H 0.4601 0.9312 0.4327 0.050 Uiso 1 1 calc R . .
C15 C 0.4594(7) 0.8442(7) 0.3497(6) 0.044(3) Uani 1 1 d . . .
C16 C 0.4139(7) 0.8030(7) 0.2890(5) 0.043(3) Uani 1 1 d . . .
H16 H 0.4312 0.7608 0.2619 0.051 Uiso 1 1 calc R . .
C17 C 0.3427(5) 0.8211(6) 0.2655(4) 0.028(2) Uani 1 1 d . . .
C18 C 0.5402(7) 0.8274(7) 0.3751(5) 0.058(3) Uani 1 1 d D . .
C19 C 0.5601(8) 0.7615(9) 0.3266(6) 0.078(5) Uani 1 1 d D . .
H19A H 0.6055 0.7458 0.3464 0.116 Uiso 1 1 calc R . .
H19B H 0.5769 0.7828 0.2917 0.116 Uiso 1 1 calc R . .
H19C H 0.5110 0.7125 0.3099 0.116 Uiso 1 1 calc R . .
C20 C 0.6140(7) 0.9053(9) 0.3923(8) 0.092(5) Uani 1 1 d D . .
H20A H 0.6119 0.9439 0.4328 0.138 Uiso 1 1 calc R . .
H20B H 0.6123 0.9324 0.3588 0.138 Uiso 1 1 calc R . .
H20C H 0.6655 0.8900 0.3964 0.138 Uiso 1 1 calc R . .
C21 C 0.5300(10) 0.8018(10) 0.4328(7) 0.091(5) Uani 1 1 d D . .
H21A H 0.4851 0.7491 0.4218 0.137 Uiso 1 1 calc R . .
H21B H 0.5162 0.8450 0.4644 0.137 Uiso 1 1 calc R . .
H21C H 0.5818 0.7941 0.4505 0.137 Uiso 1 1 calc R . .
C22 C 0.2888(6) 0.7730(5) 0.2015(4) 0.027(2) Uani 1 1 d . . .
H22A H 0.2361 0.7386 0.2083 0.033 Uiso 1 1 calc R . .
H22B H 0.3167 0.7342 0.1783 0.033 Uiso 1 1 calc R . .
C23 C 0.1922(5) 0.8402(5) 0.1519(4) 0.0172(15) Uani 1 1 d U . .
C24 C 0.2679(5) 0.8232(5) 0.1591(4) 0.0229(18) Uani 1 1 d U . .
C25 C 0.3263(5) 0.8525(5) 0.1234(4) 0.0259(19) Uani 1 1 d U . .
H25 H 0.3775 0.8399 0.1270 0.031 Uiso 1 1 calc R . .
C26 C 0.3125(5) 0.8985(6) 0.0836(4) 0.030(2) Uani 1 1 d U A .
C27 C 0.2365(5) 0.9163(5) 0.0789(4) 0.0227(18) Uani 1 1 d U . .
H27 H 0.2260 0.9487 0.0522 0.027 Uiso 1 1 calc R . .
C28 C 0.1757(5) 0.8877(5) 0.1123(4) 0.0179(16) Uani 1 1 d U . .
C29 C 0.3755(6) 0.9261(6) 0.0439(5) 0.043(2) Uani 1 1 d DU . .
C30 C 0.3517(13) 0.9725(16) 0.0023(12) 0.079(7) Uani 0.591(16) 1 d PDU A 1
H30A H 0.3371 1.0203 0.0276 0.118 Uiso 0.591(16) 1 calc PR A 1
H30B H 0.3039 0.9359 -0.0307 0.118 Uiso 0.591(16) 1 calc PR A 1
H30C H 0.3983 0.9924 -0.0178 0.118 Uiso 0.591(16) 1 calc PR A 1
C31 C 0.4563(9) 0.9805(11) 0.0904(8) 0.056(5) Uani 0.591(16) 1 d PDU A 1
H31A H 0.4727 0.9496 0.1182 0.084 Uiso 0.591(16) 1 calc PR A 1
H31B H 0.4477 1.0317 0.1163 0.084 Uiso 0.591(16) 1 calc PR A 1
H31C H 0.5001 0.9949 0.0663 0.084 Uiso 0.591(16) 1 calc PR A 1
C32 C 0.3995(14) 0.8527(10) 0.0058(10) 0.064(6) Uani 0.591(16) 1 d PDU A 1
H32A H 0.4148 0.8219 0.0341 0.095 Uiso 0.591(16) 1 calc PR A 1
H32B H 0.4467 0.8729 -0.0136 0.095 Uiso 0.591(16) 1 calc PR A 1
H32C H 0.3524 0.8157 -0.0277 0.095 Uiso 0.591(16) 1 calc PR A 1
C30X C 0.3304(14) 0.8945(18) -0.0260(8) 0.052(7) Uani 0.409(16) 1 d PDU A 2
H30D H 0.2825 0.9157 -0.0297 0.078 Uiso 0.409(16) 1 calc PR A 2
H30E H 0.3114 0.8334 -0.0402 0.078 Uiso 0.409(16) 1 calc PR A 2
H30F H 0.3685 0.9145 -0.0526 0.078 Uiso 0.409(16) 1 calc PR A 2
C31X C 0.4028(17) 1.0190(10) 0.0579(14) 0.057(7) Uani 0.409(16) 1 d PDU A 2
H31D H 0.3540 1.0390 0.0565 0.085 Uiso 0.409(16) 1 calc PR A 2
H31E H 0.4343 1.0339 0.0260 0.085 Uiso 0.409(16) 1 calc PR A 2
H31F H 0.4379 1.0449 0.1004 0.085 Uiso 0.409(16) 1 calc PR A 2
C32X C 0.4458(13) 0.8916(18) 0.0447(16) 0.058(7) Uani 0.409(16) 1 d PDU A 2
H32D H 0.4251 0.8310 0.0358 0.087 Uiso 0.409(16) 1 calc PR A 2
H32E H 0.4822 0.9165 0.0867 0.087 Uiso 0.409(16) 1 calc PR A 2
H32F H 0.4771 0.9044 0.0120 0.087 Uiso 0.409(16) 1 calc PR A 2
C33 C 0.0943(5) 0.9067(5) 0.1036(4) 0.0205(18) Uani 1 1 d . . .
H33A H 0.0520 0.8640 0.1143 0.025 Uiso 1 1 calc R . .
H33B H 0.0776 0.9003 0.0579 0.025 Uiso 1 1 calc R . .
C34 C 0.1183(5) 1.0186(5) 0.2076(4) 0.0212(19) Uani 1 1 d . . .
C35 C 0.0920(5) 0.9917(5) 0.1418(4) 0.0226(18) Uani 1 1 d . . .
C36 C 0.0591(6) 1.0409(5) 0.1130(4) 0.027(2) Uani 1 1 d . . .
H36 H 0.0421 1.0230 0.0680 0.032 Uiso 1 1 calc R . .
C37 C 0.0502(6) 1.1179(6) 0.1492(5) 0.034(2) Uani 1 1 d . . .
C38 C 0.0747(6) 1.1407(6) 0.2143(5) 0.030(2) Uani 1 1 d . . .
H38 H 0.0694 1.1917 0.2396 0.036 Uiso 1 1 calc R . .
C39 C 0.1069(5) 1.0921(5) 0.2440(4) 0.0244(19) Uani 1 1 d . . .
C40 C 0.0138(7) 1.1706(6) 0.1148(5) 0.046(3) Uani 1 1 d D . .
C41 C -0.0767(7) 1.1256(7) 0.0852(6) 0.058(3) Uani 1 1 d D . .
H41A H -0.1071 1.1126 0.1182 0.086 Uiso 1 1 calc R . .
H41B H -0.0812 1.0738 0.0522 0.086 Uiso 1 1 calc R . .
H41C H -0.1004 1.1614 0.0661 0.086 Uiso 1 1 calc R . .
C42 C 0.0581(7) 1.1835(7) 0.0608(6) 0.057(3) Uani 1 1 d D . .
H42A H 0.0291 1.2103 0.0358 0.086 Uiso 1 1 calc R . .
H42B H 0.0585 1.1294 0.0333 0.086 Uiso 1 1 calc R . .
H42C H 0.1153 1.2192 0.0784 0.086 Uiso 1 1 calc R . .
C43 C 0.0182(11) 1.2545(7) 0.1582(6) 0.084(5) Uani 1 1 d D . .
H43A H -0.0106 1.2472 0.1933 0.126 Uiso 1 1 calc R . .
H43B H -0.0083 1.2840 0.1342 0.126 Uiso 1 1 calc R . .
H43C H 0.0764 1.2871 0.1755 0.126 Uiso 1 1 calc R . .
C44 C 0.1251(5) 1.1132(6) 0.3164(4) 0.027(2) Uani 1 1 d . . .
H44A H 0.0836 1.0716 0.3289 0.033 Uiso 1 1 calc R . .
H44B H 0.1174 1.1684 0.3351 0.033 Uiso 1 1 calc R . .
Cr2 Cr 0.00131(8) 0.74059(8) 0.27464(6) 0.0176(3) Uani 1 1 d U B .
O5 O -0.0492(4) 0.7699(3) 0.3495(3) 0.0261(14) Uani 1 1 d U B .
O6 O -0.0167(3) 0.6303(3) 0.2810(3) 0.0212(13) Uani 1 1 d . B .
O7 O 0.0482(4) 0.6915(3) 0.1967(3) 0.0243(13) Uani 1 1 d U . .
O8 O -0.1048(3) 0.6944(3) 0.2214(3) 0.0218(12) Uani 1 1 d U B .
C45 C -0.1190(5) 0.7096(5) 0.3486(4) 0.027(2) Uani 1 1 d U . .
C46 C -0.1967(6) 0.7100(6) 0.3179(5) 0.031(2) Uani 1 1 d . B .
C47 C -0.2664(6) 0.6457(6) 0.3158(5) 0.038(3) Uani 1 1 d . B .
H47 H -0.3186 0.6452 0.2953 0.045 Uiso 1 1 calc R . .
C48 C -0.2634(6) 0.5816(6) 0.3423(5) 0.040(3) Uani 1 1 d . B .
C49 C -0.1866(6) 0.5825(5) 0.3708(5) 0.038(3) Uani 1 1 d . B .
H49 H -0.1830 0.5389 0.3882 0.046 Uiso 1 1 calc R . .
C50 C -0.1138(6) 0.6456(5) 0.3749(4) 0.027(2) Uani 1 1 d . B .
C51 C -0.3410(7) 0.5139(7) 0.3431(6) 0.059(3) Uani 1 1 d DU . .
C52 C -0.4176(11) 0.5210(15) 0.3058(12) 0.081(5) Uani 0.572(18) 1 d PDU B 1
H52A H -0.4213 0.5779 0.3218 0.121 Uiso 0.572(18) 1 calc PR B 1
H52B H -0.4671 0.4812 0.3109 0.121 Uiso 0.572(18) 1 calc PR B 1
H52C H -0.4138 0.5087 0.2606 0.121 Uiso 0.572(18) 1 calc PR B 1
C53 C -0.3562(15) 0.5276(16) 0.4093(7) 0.076(6) Uani 0.572(18) 1 d PDU B 1
H53A H -0.3561 0.5854 0.4272 0.114 Uiso 0.572(18) 1 calc PR B 1
H53B H -0.3124 0.5166 0.4353 0.114 Uiso 0.572(18) 1 calc PR B 1
H53C H -0.4102 0.4896 0.4090 0.114 Uiso 0.572(18) 1 calc PR B 1
C54 C -0.3392(15) 0.4281(9) 0.3123(14) 0.077(6) Uani 0.572(18) 1 d PDU B 1
H54A H -0.3272 0.4235 0.2694 0.116 Uiso 0.572(18) 1 calc PR B 1
H54B H -0.3932 0.3883 0.3094 0.116 Uiso 0.572(18) 1 calc PR B 1
H54C H -0.2960 0.4156 0.3377 0.116 Uiso 0.572(18) 1 calc PR B 1
C52X C -0.3910(16) 0.4758(17) 0.2765(9) 0.067(5) Uani 0.428(18) 1 d PDU B 2
H52D H -0.3579 0.4507 0.2481 0.100 Uiso 0.428(18) 1 calc PR B 2
H52E H -0.4064 0.5191 0.2616 0.100 Uiso 0.428(18) 1 calc PR B 2
H52F H -0.4413 0.4326 0.2763 0.100 Uiso 0.428(18) 1 calc PR B 2
C53X C -0.3922(18) 0.5509(18) 0.3846(17) 0.079(7) Uani 0.428(18) 1 d PDU B 2
H53D H -0.4059 0.5954 0.3703 0.119 Uiso 0.428(18) 1 calc PR B 2
H53E H -0.3614 0.5743 0.4286 0.119 Uiso 0.428(18) 1 calc PR B 2
H53F H -0.4435 0.5078 0.3826 0.119 Uiso 0.428(18) 1 calc PR B 2
C54X C -0.3189(16) 0.4449(15) 0.3613(18) 0.069(6) Uani 0.428(18) 1 d PDU B 2
H54D H -0.2843 0.4229 0.3328 0.104 Uiso 0.428(18) 1 calc PR B 2
H54E H -0.3697 0.4003 0.3579 0.104 Uiso 0.428(18) 1 calc PR B 2
H54F H -0.2882 0.4658 0.4053 0.104 Uiso 0.428(18) 1 calc PR B 2
C55 C -0.0316(6) 0.6430(6) 0.4069(4) 0.034(2) Uani 1 1 d . . .
H55A H -0.0393 0.6303 0.4473 0.040 Uiso 1 1 calc R . .
H55B H 0.0085 0.6994 0.4181 0.040 Uiso 1 1 calc R . .
C56 C 0.0168(5) 0.5833(5) 0.3086(4) 0.0223(18) Uani 1 1 d . B .
C57 C 0.0064(6) 0.5810(6) 0.3688(5) 0.032(2) Uani 1 1 d . . .
C58 C 0.0322(7) 0.5243(6) 0.3941(5) 0.045(3) Uani 1 1 d . . .
H58 H 0.0211 0.5206 0.4346 0.054 Uiso 1 1 calc R . .
C59 C 0.0748(7) 0.4723(6) 0.3603(5) 0.043(3) Uani 1 1 d . . .
C60 C 0.0868(6) 0.4769(6) 0.3011(5) 0.035(2) Uani 1 1 d . . .
H60 H 0.1148 0.4420 0.2775 0.042 Uiso 1 1 calc R . .
C61 C 0.0584(5) 0.5327(5) 0.2740(5) 0.029(2) Uani 1 1 d . . .
C62 C 0.1032(8) 0.4109(7) 0.3898(5) 0.062(4) Uani 1 1 d D . .
C63 C 0.1585(10) 0.3708(10) 0.3526(7) 0.092(5) Uani 1 1 d D . .
H63A H 0.1794 0.3366 0.3753 0.138 Uiso 1 1 calc R . .
H63B H 0.2052 0.4143 0.3480 0.138 Uiso 1 1 calc R . .
H63C H 0.1269 0.3355 0.3104 0.138 Uiso 1 1 calc R . .
C64 C 0.1523(10) 0.4535(8) 0.4560(6) 0.079(5) Uani 1 1 d D . .
H64A H 0.1183 0.4794 0.4830 0.119 Uiso 1 1 calc R . .
H64B H 0.2020 0.4965 0.4551 0.119 Uiso 1 1 calc R . .
H64C H 0.1686 0.4124 0.4734 0.119 Uiso 1 1 calc R . .
C65 C 0.0305(9) 0.3407(9) 0.3883(9) 0.103(6) Uani 1 1 d D . .
H65A H 0.0477 0.3076 0.4138 0.155 Uiso 1 1 calc R . .
H65B H 0.0081 0.3053 0.3442 0.155 Uiso 1 1 calc R . .
H65C H -0.0123 0.3630 0.4060 0.155 Uiso 1 1 calc R . .
C66 C 0.0795(5) 0.5430(5) 0.2108(4) 0.029(2) Uani 1 1 d . . .
H66A H 0.1241 0.5964 0.2204 0.035 Uiso 1 1 calc R . .
H66B H 0.1027 0.4978 0.1915 0.035 Uiso 1 1 calc R . .
C67 C -0.0027(5) 0.6175(5) 0.1535(4) 0.0221(17) Uani 1 1 d U B .
C68 C 0.0105(5) 0.5426(5) 0.1610(4) 0.0223(18) Uani 1 1 d U B .
C69 C -0.0401(6) 0.4677(5) 0.1172(4) 0.029(2) Uani 1 1 d . . .
H69 H -0.0330 0.4169 0.1215 0.035 Uiso 1 1 calc R . .
C70 C -0.1002(6) 0.4638(5) 0.0679(5) 0.030(2) Uani 1 1 d . . .
C71 C -0.1115(6) 0.5397(5) 0.0648(4) 0.032(2) Uani 1 1 d . . .
H71 H -0.1538 0.5391 0.0328 0.038 Uiso 1 1 calc R . .
C72 C -0.0629(6) 0.6156(5) 0.1068(4) 0.0271(18) Uani 1 1 d U . .
C73 C -0.1503(7) 0.3835(6) 0.0177(5) 0.041(3) Uani 1 1 d D . .
C74 C -0.1388(11) 0.3063(8) 0.0270(8) 0.106(7) Uani 1 1 d D . .
H74A H -0.0838 0.3030 0.0194 0.159 Uiso 1 1 calc R . .
H74B H -0.1816 0.2581 -0.0030 0.159 Uiso 1 1 calc R . .
H74C H -0.1433 0.3064 0.0708 0.159 Uiso 1 1 calc R . .
C75 C -0.2438(8) 0.3712(8) 0.0131(8) 0.094(5) Uani 1 1 d D . .
H75A H -0.2744 0.3239 -0.0242 0.141 Uiso 1 1 calc R . .
H75B H -0.2560 0.4219 0.0090 0.141 Uiso 1 1 calc R . .
H75C H -0.2608 0.3601 0.0517 0.141 Uiso 1 1 calc R . .
C76 C -0.1365(10) 0.3886(9) -0.0472(6) 0.083(5) Uani 1 1 d D . .
H76A H -0.0768 0.4060 -0.0470 0.124 Uiso 1 1 calc R . .
H76B H -0.1612 0.4294 -0.0580 0.124 Uiso 1 1 calc R . .
H76C H -0.1624 0.3337 -0.0788 0.124 Uiso 1 1 calc R . .
C77 C -0.0769(6) 0.6948(5) 0.0975(4) 0.032(2) Uani 1 1 d . . .
H77A H -0.0241 0.7404 0.1152 0.038 Uiso 1 1 calc R . .
H77B H -0.0889 0.6865 0.0511 0.038 Uiso 1 1 calc R . .
C78 C -0.1505(5) 0.7277(5) 0.1902(5) 0.0256(19) Uani 1 1 d U . .
C79 C -0.1447(7) 0.7245(6) 0.1261(5) 0.040(3) Uani 1 1 d . . .
C80 C -0.1969(9) 0.7551(7) 0.0944(6) 0.061(4) Uani 1 1 d . . .
H80 H -0.1936 0.7522 0.0514 0.073 Uiso 1 1 calc R . .
C81 C -0.2536(11) 0.7894(9) 0.1210(8) 0.085(5) Uani 1 1 d . C .
C82 C -0.2580(7) 0.7925(7) 0.1853(6) 0.059(4) Uani 1 1 d . . .
H82 H -0.2972 0.8157 0.2049 0.071 Uiso 1 1 calc R . .
C83 C -0.2080(6) 0.7632(5) 0.2197(5) 0.034(2) Uani 1 1 d . . .
C84 C -0.3076(14) 0.8251(12) 0.0837(8) 0.132(8) Uani 1 1 d DU . .
C85 C -0.367(3) 0.756(2) 0.0241(15) 0.150(16) Uani 0.52(2) 1 d PDU C 1
H85A H -0.4044 0.7141 0.0381 0.225 Uiso 0.52(2) 1 calc PR C 1
H85B H -0.3341 0.7300 -0.0037 0.225 Uiso 0.52(2) 1 calc PR C 1
H85C H -0.3996 0.7819 0.0007 0.225 Uiso 0.52(2) 1 calc PR C 1
C86 C -0.358(2) 0.876(3) 0.1219(16) 0.141(15) Uani 0.52(2) 1 d PDU C 1
H86A H -0.3969 0.8407 0.1402 0.211 Uiso 0.52(2) 1 calc PR C 1
H86B H -0.3895 0.8973 0.0935 0.211 Uiso 0.52(2) 1 calc PR C 1
H86C H -0.3203 0.9236 0.1563 0.211 Uiso 0.52(2) 1 calc PR C 1
C87 C -0.2514(19) 0.886(2) 0.0566(19) 0.148(13) Uani 0.52(2) 1 d PDU C 1
H87A H -0.2852 0.9094 0.0322 0.222 Uiso 0.52(2) 1 calc PR C 1
H87B H -0.2207 0.8565 0.0287 0.222 Uiso 0.52(2) 1 calc PR C 1
H87C H -0.2123 0.9312 0.0917 0.222 Uiso 0.52(2) 1 calc PR C 1
C85X C -0.3973(17) 0.776(2) 0.090(2) 0.154(13) Uani 0.48(2) 1 d PDU C 2
H85D H -0.3981 0.7781 0.1345 0.232 Uiso 0.48(2) 1 calc PR C 2
H85E H -0.4113 0.7172 0.0636 0.232 Uiso 0.48(2) 1 calc PR C 2
H85F H -0.4380 0.8008 0.0752 0.232 Uiso 0.48(2) 1 calc PR C 2
C86X C -0.299(3) 0.9173(15) 0.1212(15) 0.113(12) Uani 0.48(2) 1 d PDU C 2
H86D H -0.2998 0.9220 0.1662 0.170 Uiso 0.48(2) 1 calc PR C 2
H86E H -0.3444 0.9340 0.1034 0.170 Uiso 0.48(2) 1 calc PR C 2
H86F H -0.2457 0.9538 0.1177 0.170 Uiso 0.48(2) 1 calc PR C 2
C87X C -0.303(3) 0.816(3) 0.0159(11) 0.163(15) Uani 0.48(2) 1 d PDU C 2
H87D H -0.3383 0.8453 -0.0007 0.245 Uiso 0.48(2) 1 calc PR C 2
H87E H -0.3225 0.7567 -0.0087 0.245 Uiso 0.48(2) 1 calc PR C 2
H87F H -0.2456 0.8400 0.0122 0.245 Uiso 0.48(2) 1 calc PR C 2
C88 C -0.2046(6) 0.7784(6) 0.2898(5) 0.037(3) Uani 1 1 d . . .
H88A H -0.2555 0.7924 0.3000 0.044 Uiso 1 1 calc R . .
H88B H -0.1571 0.8286 0.3122 0.044 Uiso 1 1 calc R . .
O9 O 0.0194(3) 0.8551(3) 0.2643(3) 0.0207(13) Uani 1 1 d . B .
O10 O 0.1203(3) 0.7999(3) 0.3174(3) 0.0205(12) Uani 1 1 d . . .
K1 K 0.32117(12) 1.03750(13) 0.23791(10) 0.0335(5) Uani 1 1 d . D .
O11 O 0.4913(6) 1.0719(8) 0.2548(6) 0.101(4) Uani 1 1 d DU . .
C89 C 0.520(2) 1.030(3) 0.294(2) 0.106(9) Uani 0.486(19) 1 d PDU D 1
H89A H 0.4758 0.9815 0.2963 0.128 Uiso 0.486(19) 1 calc PR D 1
H89B H 0.5467 1.0673 0.3374 0.128 Uiso 0.486(19) 1 calc PR D 1
C90 C 0.585(2) 1.002(2) 0.254(2) 0.117(9) Uani 0.486(19) 1 d PDU D 1
H90A H 0.6315 0.9958 0.2818 0.141 Uiso 0.486(19) 1 calc PR D 1
H90B H 0.5587 0.9482 0.2201 0.141 Uiso 0.486(19) 1 calc PR D 1
C91 C 0.614(2) 1.065(2) 0.228(2) 0.120(9) Uani 0.486(19) 1 d PDU D 1
H91A H 0.6090 1.0420 0.1810 0.144 Uiso 0.486(19) 1 calc PR D 1
H91B H 0.6731 1.0955 0.2465 0.144 Uiso 0.486(19) 1 calc PR D 1
C92 C 0.5592(9) 1.1276(12) 0.2424(9) 0.108(5) Uani 1 1 d DU D .
H92A H 0.5866 1.1769 0.2799 0.129 Uiso 0.486(19) 1 calc PR D 1
H92B H 0.5437 1.1457 0.2052 0.129 Uiso 0.486(19) 1 calc PR D 1
H92C H 0.5500 1.1824 0.2459 0.129 Uiso 0.514(19) 1 calc PR D 2
H92D H 0.5714 1.1046 0.1997 0.129 Uiso 0.514(19) 1 calc PR D 2
C89X C 0.5182(17) 1.0086(19) 0.270(2) 0.104(9) Uani 0.514(19) 1 d PDU D 2
H89C H 0.5256 0.9685 0.2319 0.125 Uiso 0.514(19) 1 calc PR D 2
H89D H 0.4793 0.9783 0.2922 0.125 Uiso 0.514(19) 1 calc PR D 2
C90X C 0.6042(19) 1.062(3) 0.316(2) 0.132(10) Uani 0.514(19) 1 d PDU D 2
H90C H 0.5971 1.0765 0.3612 0.159 Uiso 0.514(19) 1 calc PR D 2
H90D H 0.6452 1.0303 0.3114 0.159 Uiso 0.514(19) 1 calc PR D 2
C91X C 0.6299(15) 1.134(2) 0.2974(18) 0.128(10) Uani 0.514(19) 1 d PDU D 2
H91C H 0.6828 1.1370 0.2818 0.154 Uiso 0.514(19) 1 calc PR D 2
H91D H 0.6383 1.1844 0.3337 0.154 Uiso 0.514(19) 1 calc PR D 2
O12 O 0.3501(6) 1.1569(5) 0.1745(4) 0.064(2) Uani 1 1 d . . .
C93 C 0.4148(8) 1.2180(8) 0.1610(7) 0.065(4) Uani 1 1 d . D .
H93A H 0.4254 1.1959 0.1177 0.078 Uiso 1 1 calc R . .
H93B H 0.4668 1.2326 0.1921 0.078 Uiso 1 1 calc R . .
C94 C 0.3861(9) 1.2928(9) 0.1657(7) 0.072(4) Uani 1 1 d . . .
H94A H 0.3973 1.3146 0.1295 0.087 Uiso 1 1 calc R D .
H94B H 0.4144 1.3375 0.2059 0.087 Uiso 1 1 calc R . .
C95 C 0.2943(9) 1.2633(9) 0.1641(8) 0.085(5) Uani 1 1 d . D .
H95A H 0.2629 1.2748 0.1289 0.101 Uiso 1 1 calc R . .
H95B H 0.2804 1.2910 0.2049 0.101 Uiso 1 1 calc R . .
C96 C 0.2752(8) 1.1709(9) 0.1536(7) 0.072(4) Uani 1 1 d . D .
H96A H 0.2328 1.1520 0.1781 0.087 Uiso 1 1 calc R . .
H96B H 0.2540 1.1399 0.1078 0.087 Uiso 1 1 calc R . .
K2 K -0.16822(13) 0.53895(12) 0.21591(11) 0.0335(5) Uani 1 1 d . . .
O13 O -0.2029(6) 0.3790(5) 0.2198(5) 0.070(3) Uani 1 1 d . B .
C97 C -0.2642(10) 0.3026(8) 0.1846(7) 0.073(4) Uani 1 1 d . . .
H97A H -0.2771 0.2992 0.1391 0.088 Uiso 1 1 calc R B .
H97B H -0.3159 0.2964 0.2021 0.088 Uiso 1 1 calc R . .
C98 C -0.2232(12) 0.2355(10) 0.1928(9) 0.093(5) Uani 1 1 d . B .
H98A H -0.2655 0.1831 0.1905 0.111 Uiso 1 1 calc R . .
H98B H -0.1895 0.2235 0.1598 0.111 Uiso 1 1 calc R . .
C99 C -0.1693(12) 0.2746(9) 0.2582(10) 0.099(6) Uani 1 1 d . . .
H99A H -0.1215 0.2524 0.2619 0.119 Uiso 1 1 calc R B .
H99B H -0.2013 0.2655 0.2919 0.119 Uiso 1 1 calc R . .
C100 C -0.1413(9) 0.3659(8) 0.2620(8) 0.077(4) Uani 1 1 d . B .
H10D H -0.1361 0.4014 0.3061 0.092 Uiso 1 1 calc R . .
H10E H -0.0868 0.3801 0.2489 0.092 Uiso 1 1 calc R . .
O14 O -0.3285(6) 0.4888(6) 0.1392(6) 0.096(3) Uani 1 1 d DU B .
C101 C -0.338(2) 0.5538(19) 0.114(3) 0.130(11) Uani 0.53(3) 1 d PDU B 1
H10F H -0.3066 0.5566 0.0789 0.156 Uiso 0.53(3) 1 calc PR B 1
H10G H -0.3188 0.6086 0.1473 0.156 Uiso 0.53(3) 1 calc PR B 1
C102 C -0.425(2) 0.5304(18) 0.091(2) 0.145(12) Uani 0.53(3) 1 d PDU B 1
H10H H -0.4392 0.5580 0.0588 0.173 Uiso 0.53(3) 1 calc PR B 1
H10I H -0.4570 0.5408 0.1253 0.173 Uiso 0.53(3) 1 calc PR B 1
C103 C -0.438(2) 0.4343(17) 0.0593(18) 0.146(13) Uani 0.53(3) 1 d PDU B 1
H10J H -0.4973 0.4017 0.0450 0.175 Uiso 0.53(3) 1 calc PR B 1
H10K H -0.4082 0.4239 0.0233 0.175 Uiso 0.53(3) 1 calc PR B 1
C104 C -0.4001(10) 0.4180(10) 0.1140(9) 0.106(6) Uani 1 1 d DU . .
H10L H -0.4375 0.4143 0.1451 0.127 Uiso 0.53(3) 1 calc PR B 1
H10M H -0.3847 0.3657 0.1016 0.127 Uiso 0.53(3) 1 calc PR B 1
H10N H -0.4189 0.3940 0.1477 0.127 Uiso 0.47(3) 1 calc PR B 2
H10O H -0.3895 0.3744 0.0798 0.127 Uiso 0.47(3) 1 calc PR B 2
C11X C -0.344(3) 0.5602(17) 0.127(3) 0.124(11) Uani 0.47(3) 1 d PDU B 2
H11C H -0.2928 0.6004 0.1234 0.149 Uiso 0.47(3) 1 calc PR B 2
H11D H -0.3709 0.5887 0.1595 0.149 Uiso 0.47(3) 1 calc PR B 2
C12X C -0.400(3) 0.521(3) 0.066(2) 0.151(12) Uani 0.47(3) 1 d PDU B 2
H12A H -0.3725 0.4959 0.0322 0.181 Uiso 0.47(3) 1 calc PR B 2
H12B H -0.4277 0.5585 0.0529 0.181 Uiso 0.47(3) 1 calc PR B 2
C13X C -0.4595(17) 0.453(2) 0.089(2) 0.140(12) Uani 0.47(3) 1 d PDU B 2
H13A H -0.4871 0.4786 0.1229 0.168 Uiso 0.47(3) 1 calc PR B 2
H13B H -0.5019 0.4110 0.0536 0.168 Uiso 0.47(3) 1 calc PR B 2
K3 K 0.01802(13) 0.93494(12) 0.39752(11) 0.0375(6) Uani 1 1 d . . .
O15 O -0.0845(5) 0.9110(5) 0.5027(5) 0.081(3) Uani 1 1 d . . .
C105 C -0.1689(9) 0.8975(10) 0.4749(8) 0.080(5) Uani 1 1 d . . .
H10R H -0.1729 0.8971 0.4298 0.096 Uiso 1 1 calc R E .
H10S H -0.1893 0.9431 0.4982 0.096 Uiso 1 1 calc R . .
C106 C -0.2216(8) 0.8139(8) 0.4786(6) 0.060(3) Uani 1 1 d . E .
H10T H -0.2497 0.7762 0.4355 0.072 Uiso 1 1 calc R . .
H10U H -0.2640 0.8219 0.5049 0.072 Uiso 1 1 calc R . .
C107 C -0.1598(8) 0.7778(8) 0.5096(6) 0.059(3) Uani 1 1 d . . .
H10X H -0.1688 0.7778 0.5530 0.071 Uiso 1 1 calc R E .
H10Y H -0.1665 0.7198 0.4838 0.071 Uiso 1 1 calc R . .
C108 C -0.0750(8) 0.8339(8) 0.5120(6) 0.062(4) Uani 1 1 d . E .
H10P H -0.0392 0.8460 0.5538 0.074 Uiso 1 1 calc R . .
H10Q H -0.0488 0.8064 0.4782 0.074 Uiso 1 1 calc R . .
O16 O -0.0902(6) 1.0027(5) 0.3443(5) 0.073(3) Uani 1 1 d DU E .
C109 C -0.1017(9) 0.9999(8) 0.2777(8) 0.080(4) Uani 1 1 d DU . .
H10V H -0.1452 0.9485 0.2511 0.096 Uiso 1 1 calc R E .
H10W H -0.0494 1.0025 0.2613 0.096 Uiso 1 1 calc R . .
C110 C -0.1283(13) 1.0773(11) 0.2783(10) 0.117(6) Uani 1 1 d DU E .
H11U H -0.0838 1.1193 0.2687 0.140 Uiso 0.98(2) 1 calc PR E 1
H11V H -0.1790 1.0625 0.2458 0.140 Uiso 0.98(2) 1 calc PR E 1
H11W H -0.1048 1.1028 0.2466 0.140 Uiso 0.02(2) 1 calc PR E 2
H11Q H -0.1895 1.0629 0.2682 0.140 Uiso 0.02(2) 1 calc PR E 2
C111 C -0.1447(13) 1.1113(11) 0.3428(11) 0.114(6) Uani 0.98(2) 1 d PDU E 1
H11Z H -0.1995 1.1214 0.3400 0.136 Uiso 0.98(2) 1 calc PR E 1
H12Z H -0.1015 1.1646 0.3662 0.136 Uiso 0.98(2) 1 calc PR E 1
C112 C -0.1430(10) 1.0467(10) 0.3757(9) 0.099(5) Uani 0.98(2) 1 d PDU E 1
H11X H -0.1198 1.0730 0.4217 0.119 Uiso 0.98(2) 1 calc PR E 1
H11Y H -0.1995 1.0084 0.3704 0.119 Uiso 0.98(2) 1 calc PR E 1
C1X C -0.096(16) 1.135(5) 0.344(3) 0.105(15) Uani 0.02(2) 1 d PDU E 2
H11E H -0.1408 1.1530 0.3624 0.126 Uiso 0.02(2) 1 calc PR E 2
H11F H -0.0527 1.1858 0.3429 0.126 Uiso 0.02(2) 1 calc PR E 2
C2X C -0.059(11) 1.090(2) 0.383(3) 0.084(16) Uani 0.02(2) 1 d PDU E 2
H11G H 0.0027 1.1092 0.3900 0.101 Uiso 0.02(2) 1 calc PR E 2
H11H H -0.0765 1.0979 0.4243 0.101 Uiso 0.02(2) 1 calc PR E 2
O17 O -0.2383(17) 1.1962(16) 0.4694(12) 0.110(7) Uani 0.50 1 d PDU . .
C113 C -0.309(2) 1.178(2) 0.4882(17) 0.099(8) Uani 0.50 1 d PDU . .
H11I H -0.3250 1.1200 0.4909 0.119 Uiso 0.50 1 calc PR . .
H11J H -0.3537 1.1855 0.4604 0.119 Uiso 0.50 1 calc PR . .
C114 C -0.284(2) 1.245(2) 0.5563(16) 0.106(9) Uani 0.50 1 d PDU . .
H11K H -0.3312 1.2668 0.5660 0.127 Uiso 0.50 1 calc PR . .
H11L H -0.2699 1.2195 0.5894 0.127 Uiso 0.50 1 calc PR . .
C115 C -0.225(2) 1.300(2) 0.5551(17) 0.121(11) Uani 0.50 1 d PDU . .
H11M H -0.1764 1.3046 0.5860 0.145 Uiso 0.50 1 calc PR . .
H11N H -0.2375 1.3543 0.5662 0.145 Uiso 0.50 1 calc PR . .
C116 C -0.208(2) 1.277(2) 0.4857(18) 0.108(9) Uani 0.50 1 d PDU . .
H11O H -0.2378 1.3016 0.4583 0.129 Uiso 0.50 1 calc PR . .
H11P H -0.1479 1.2954 0.4850 0.129 Uiso 0.50 1 calc PR . .
O18 O 0.1259(8) 0.8694(8) 0.4523(5) 0.101(4) Uani 1 1 d . E .

loop_
_atom_site_aniso_label
_atom_site_aniso_U_11
_atom_site_aniso_U_22
_atom_site_aniso_U_33
_atom_site_aniso_U_23
_atom_site_aniso_U_13
_atom_site_aniso_U_12
Cr1 0.0117(6) 0.0111(6) 0.0295(8) 0.0097(5) 0.0124(5) 0.0018(5)
O1 0.017(3) 0.014(3) 0.039(4) 0.010(3) 0.017(3) 0.001(2)
O2 0.014(3) 0.016(3) 0.042(4) 0.012(3) 0.014(3) 0.007(2)
O3 0.019(3) 0.015(3) 0.025(3) 0.007(2) 0.016(2) 0.000(2)
O4 0.021(3) 0.012(3) 0.034(3) 0.013(2) 0.015(3) 0.002(2)
C1 0.017(4) 0.017(4) 0.022(4) 0.007(3) 0.011(3) 0.005(3)
C2 0.018(4) 0.018(4) 0.026(5) 0.008(3) 0.011(3) 0.007(3)
C3 0.025(5) 0.017(4) 0.034(5) 0.010(4) 0.014(4) 0.004(4)
C4 0.023(5) 0.025(5) 0.035(5) 0.013(4) 0.015(4) 0.000(4)
C5 0.016(4) 0.025(5) 0.037(5) 0.007(4) 0.010(4) 0.002(4)
C6 0.024(4) 0.021(4) 0.028(5) 0.006(4) 0.009(4) 0.010(4)
C7 0.038(6) 0.028(6) 0.065(8) 0.021(5) 0.001(5) -0.015(5)
C8 0.060(9) 0.113(14) 0.148(15) 0.110(13) 0.011(9) -0.024(9)
C9 0.076(10) 0.032(7) 0.137(14) -0.002(8) 0.038(10) 0.003(7)
C10 0.043(8) 0.056(9) 0.172(17) 0.049(10) 0.017(9) -0.006(7)
C11 0.028(5) 0.022(5) 0.036(5) 0.010(4) 0.005(4) 0.010(4)
C12 0.022(4) 0.021(4) 0.035(5) 0.011(4) 0.006(4) 0.013(4)
C13 0.027(5) 0.024(5) 0.038(6) 0.012(4) 0.010(4) 0.013(4)
C14 0.030(5) 0.045(6) 0.048(7) 0.011(5) -0.002(5) 0.016(5)
C15 0.037(6) 0.043(6) 0.064(8) 0.021(6) 0.015(5) 0.025(5)
C16 0.039(6) 0.044(6) 0.050(7) 0.009(5) 0.011(5) 0.025(5)
C17 0.023(5) 0.030(5) 0.036(5) 0.009(4) 0.009(4) 0.017(4)
C18 0.042(7) 0.075(9) 0.062(8) 0.022(7) 0.002(6) 0.026(7)
C19 0.047(8) 0.135(14) 0.083(10) 0.041(9) 0.026(7) 0.067(9)
C20 0.034(7) 0.098(13) 0.154(16) 0.063(12) 0.011(9) 0.016(8)
C21 0.086(12) 0.114(14) 0.111(13) 0.052(11) 0.020(10) 0.076(11)
C22 0.030(5) 0.016(4) 0.042(6) 0.011(4) 0.017(4) 0.009(4)
C23 0.013(3) 0.012(3) 0.027(4) 0.009(3) 0.012(3) -0.002(3)
C24 0.021(4) 0.010(4) 0.041(5) 0.009(3) 0.016(4) 0.004(3)
C25 0.018(4) 0.020(4) 0.043(5) 0.011(4) 0.017(4) 0.005(3)
C26 0.024(4) 0.030(5) 0.041(6) 0.015(4) 0.023(4) 0.006(4)
C27 0.025(4) 0.017(4) 0.032(5) 0.013(3) 0.022(4) 0.004(3)
C28 0.015(4) 0.013(4) 0.022(4) 0.002(3) 0.011(3) -0.002(3)
C29 0.038(5) 0.038(5) 0.058(6) 0.022(4) 0.035(4) 0.000(4)
C30 0.063(13) 0.104(18) 0.095(17) 0.076(14) 0.045(10) 0.012(12)
C31 0.042(9) 0.043(10) 0.078(12) 0.024(7) 0.032(6) -0.010(7)
C32 0.056(13) 0.060(11) 0.070(15) 0.010(8) 0.056(11) 0.001(9)
C30X 0.035(13) 0.062(16) 0.060(9) 0.018(11) 0.032(8) 0.005(12)
C31X 0.045(16) 0.042(7) 0.079(18) 0.029(11) 0.030(14) -0.012(9)
C32X 0.029(12) 0.062(16) 0.09(2) 0.046(16) 0.033(11) 0.001(11)
C33 0.019(4) 0.014(4) 0.030(5) 0.009(3) 0.008(4) 0.005(3)
C34 0.015(4) 0.014(4) 0.043(6) 0.017(4) 0.016(4) 0.006(3)
C35 0.020(4) 0.018(4) 0.029(5) 0.009(4) 0.006(4) 0.004(4)
C36 0.031(5) 0.024(5) 0.027(5) 0.009(4) 0.004(4) 0.011(4)
C37 0.036(5) 0.031(5) 0.045(6) 0.017(4) 0.010(5) 0.020(5)
C38 0.032(5) 0.023(5) 0.042(6) 0.011(4) 0.008(4) 0.017(4)
C39 0.022(4) 0.022(4) 0.030(5) 0.007(4) 0.004(4) 0.008(4)
C40 0.070(8) 0.036(6) 0.043(7) 0.017(5) -0.004(6) 0.033(6)
C41 0.068(9) 0.072(9) 0.060(8) 0.032(7) 0.025(7) 0.050(8)
C42 0.058(8) 0.042(7) 0.079(9) 0.035(6) -0.005(7) 0.015(6)
C43 0.142(15) 0.056(9) 0.064(9) 0.008(7) -0.009(9) 0.068(10)
C44 0.019(4) 0.034(5) 0.037(5) 0.012(4) 0.015(4) 0.016(4)
Cr2 0.0148(7) 0.0106(6) 0.0314(8) 0.0093(5) 0.0155(6) 0.0031(5)
O5 0.021(3) 0.012(3) 0.047(4) 0.012(3) 0.021(3) -0.001(2)
O6 0.023(3) 0.009(3) 0.039(4) 0.013(2) 0.020(3) 0.008(2)
O7 0.028(3) 0.013(3) 0.033(3) 0.007(2) 0.023(2) 0.001(2)
O8 0.017(2) 0.012(3) 0.036(3) 0.011(2) 0.008(2) -0.001(2)
C45 0.027(5) 0.013(4) 0.042(6) 0.010(4) 0.026(4) 0.002(4)
C46 0.030(5) 0.020(5) 0.045(6) 0.008(4) 0.021(4) 0.004(4)
C47 0.024(5) 0.019(5) 0.067(7) 0.006(4) 0.031(5) 0.000(4)
C48 0.034(6) 0.026(5) 0.062(7) 0.010(5) 0.034(5) 0.003(4)
C49 0.049(6) 0.011(4) 0.060(7) 0.015(4) 0.036(5) 0.004(4)
C50 0.041(5) 0.015(4) 0.025(5) 0.003(3) 0.022(4) 0.004(4)
C51 0.043(5) 0.035(5) 0.104(8) 0.025(5) 0.050(5) 0.000(4)
C52 0.045(8) 0.057(10) 0.128(12) 0.036(10) 0.025(9) -0.017(7)
C53 0.048(12) 0.062(12) 0.097(9) 0.012(9) 0.042(8) -0.020(10)
C54 0.062(10) 0.028(7) 0.124(13) 0.010(8) 0.047(11) -0.016(7)
C52X 0.046(11) 0.035(11) 0.114(9) 0.025(8) 0.037(8) -0.007(9)
C53X 0.044(11) 0.057(12) 0.132(13) 0.018(11) 0.063(10) -0.003(8)
C54X 0.044(12) 0.027(10) 0.125(16) 0.028(10) 0.029(12) -0.017(8)
C55 0.045(6) 0.028(5) 0.032(5) 0.013(4) 0.014(4) 0.012(5)
C56 0.023(4) 0.015(4) 0.030(5) 0.011(3) 0.007(4) 0.001(3)
C57 0.038(6) 0.024(5) 0.036(6) 0.013(4) 0.006(4) 0.013(4)
C58 0.072(8) 0.031(6) 0.039(6) 0.019(5) 0.010(6) 0.017(6)
C59 0.050(7) 0.026(5) 0.052(7) 0.015(5) -0.006(5) 0.011(5)
C60 0.033(5) 0.022(5) 0.052(7) 0.015(4) 0.003(5) 0.011(4)
C61 0.023(5) 0.014(4) 0.051(6) 0.011(4) 0.007(4) 0.007(4)
C62 0.084(10) 0.038(7) 0.069(9) 0.030(6) -0.006(7) 0.022(7)
C63 0.107(13) 0.077(11) 0.125(14) 0.054(10) 0.014(11) 0.062(10)
C64 0.099(12) 0.062(9) 0.080(10) 0.025(8) -0.013(9) 0.037(9)
C65 0.086(12) 0.060(10) 0.187(18) 0.091(12) 0.006(11) 0.013(9)
C66 0.024(5) 0.018(4) 0.052(6) 0.014(4) 0.022(4) 0.011(4)
C67 0.029(4) 0.012(3) 0.028(4) 0.009(3) 0.020(3) 0.002(3)
C68 0.025(4) 0.016(4) 0.035(5) 0.011(3) 0.023(4) 0.009(3)
C69 0.040(5) 0.008(4) 0.046(6) 0.008(4) 0.027(5) 0.010(4)
C70 0.040(6) 0.021(5) 0.040(6) 0.014(4) 0.030(5) 0.013(4)
C71 0.048(6) 0.018(5) 0.031(5) 0.013(4) 0.008(4) 0.006(4)
C72 0.037(5) 0.015(4) 0.033(5) 0.010(3) 0.019(3) 0.005(4)
C73 0.054(7) 0.017(5) 0.041(6) 0.007(4) 0.012(5) -0.007(5)
C74 0.133(16) 0.038(8) 0.119(14) -0.003(8) -0.033(12) 0.029(9)
C75 0.089(12) 0.029(7) 0.144(15) 0.010(8) 0.021(10) 0.002(7)
C76 0.103(13) 0.054(9) 0.066(10) -0.008(7) 0.017(8) 0.007(8)
C77 0.048(6) 0.017(5) 0.028(5) 0.012(4) 0.005(4) 0.002(4)
C78 0.018(4) 0.006(4) 0.050(6) 0.007(4) 0.005(4) 0.002(3)
C79 0.049(6) 0.019(5) 0.049(7) 0.010(4) -0.007(5) 0.012(5)
C80 0.095(10) 0.044(7) 0.044(7) 0.007(5) -0.012(7) 0.039(7)
C81 0.116(13) 0.052(8) 0.083(11) 0.002(7) -0.029(9) 0.060(9)
C82 0.049(7) 0.041(7) 0.075(9) -0.007(6) -0.017(6) 0.031(6)
C83 0.025(5) 0.017(5) 0.055(7) 0.006(4) 0.001(4) 0.008(4)
C84 0.187(19) 0.125(16) 0.098(10) 0.009(9) -0.036(12) 0.122(15)
C85 0.19(3) 0.18(3) 0.08(2) 0.011(16) -0.05(2) 0.12(2)
C86 0.16(3) 0.14(3) 0.13(2) 0.01(2) -0.04(2) 0.12(2)
C87 0.20(3) 0.16(3) 0.11(3) 0.04(2) -0.025(19) 0.13(2)
C85X 0.16(2) 0.16(3) 0.14(3) 0.02(2) -0.08(2) 0.10(2)
C86X 0.20(3) 0.121(17) 0.095(19) 0.054(16) 0.04(3) 0.14(2)
C87X 0.23(4) 0.20(4) 0.083(13) -0.001(18) -0.05(2) 0.18(3)
C88 0.022(5) 0.018(5) 0.078(8) 0.017(5) 0.026(5) 0.011(4)
O9 0.016(3) 0.012(3) 0.039(4) 0.009(2) 0.017(3) 0.007(2)
O10 0.017(3) 0.017(3) 0.034(3) 0.015(2) 0.011(2) 0.005(2)
K1 0.0243(10) 0.0288(11) 0.0502(14) 0.0189(10) 0.0188(9) 0.0008(9)
O11 0.043(5) 0.126(10) 0.160(10) 0.079(8) 0.048(6) 0.020(5)
C89 0.060(16) 0.13(2) 0.16(2) 0.082(16) 0.054(13) 0.029(14)
C90 0.080(17) 0.125(19) 0.18(2) 0.078(18) 0.066(16) 0.041(14)
C91 0.071(16) 0.15(2) 0.19(2) 0.096(19) 0.077(16) 0.043(15)
C92 0.060(9) 0.119(13) 0.168(15) 0.077(11) 0.055(9) 0.020(8)
C89X 0.059(14) 0.120(17) 0.16(2) 0.073(17) 0.057(14) 0.027(11)
C90X 0.080(15) 0.14(2) 0.19(2) 0.080(17) 0.022(15) 0.024(16)
C91X 0.052(11) 0.15(2) 0.19(2) 0.086(19) 0.039(13) 0.011(14)
O12 0.061(6) 0.061(6) 0.086(6) 0.046(5) 0.026(5) 0.015(5)
C93 0.060(8) 0.061(9) 0.080(10) 0.041(7) 0.023(7) 0.003(7)
C94 0.058(9) 0.063(9) 0.097(11) 0.042(8) 0.015(8) 0.001(7)
C95 0.060(9) 0.064(10) 0.120(14) 0.029(9) -0.005(9) 0.010(8)
C96 0.049(8) 0.069(10) 0.099(11) 0.046(8) 0.019(7) -0.004(7)
K2 0.0296(11) 0.0162(10) 0.0551(14) 0.0139(9) 0.0165(10) 0.0008(8)
O13 0.062(6) 0.034(5) 0.116(8) 0.036(5) 0.018(5) 0.004(4)
C97 0.080(10) 0.048(8) 0.089(11) 0.023(7) 0.024(8) 0.010(8)
C98 0.108(14) 0.056(10) 0.131(16) 0.037(10) 0.054(12) 0.030(10)
C99 0.110(14) 0.044(9) 0.145(17) 0.039(10) 0.022(13) 0.017(9)
C100 0.053(8) 0.044(8) 0.134(14) 0.027(8) 0.018(9) 0.017(7)
O14 0.053(6) 0.070(7) 0.144(9) 0.026(6) -0.008(6) -0.001(5)
C101 0.093(16) 0.072(13) 0.18(2) 0.037(15) -0.040(18) -0.015(13)
C102 0.102(16) 0.095(14) 0.20(2) 0.057(17) -0.058(19) -0.010(15)
C103 0.10(2) 0.090(15) 0.20(2) 0.052(16) -0.057(17) -0.028(15)
C104 0.068(10) 0.069(8) 0.147(15) 0.021(9) -0.019(9) -0.007(7)
C11X 0.083(18) 0.073(13) 0.18(2) 0.043(18) -0.035(17) -0.010(12)
C12X 0.11(2) 0.096(18) 0.20(2) 0.059(15) -0.059(17) -0.022(16)
C13X 0.078(15) 0.098(19) 0.21(3) 0.056(19) -0.052(19) -0.015(12)
K3 0.0333(12) 0.0207(11) 0.0549(14) 0.0076(9) 0.0246(10) -0.0008(9)
O15 0.043(5) 0.041(5) 0.158(10) 0.026(6) 0.024(6) 0.011(4)
C105 0.064(9) 0.087(11) 0.117(13) 0.063(10) 0.047(9) 0.024(8)
C106 0.053(8) 0.057(8) 0.071(9) 0.012(7) 0.027(7) 0.020(6)
C107 0.076(9) 0.045(7) 0.063(8) 0.015(6) 0.034(7) 0.023(7)
C108 0.052(8) 0.056(8) 0.068(9) 0.002(6) -0.001(6) 0.024(7)
O16 0.058(6) 0.038(5) 0.132(8) 0.035(5) 0.024(5) 0.018(4)
C109 0.058(8) 0.042(7) 0.142(9) 0.042(7) 0.008(8) 0.008(6)
C110 0.130(15) 0.074(11) 0.179(13) 0.072(10) 0.029(12) 0.050(10)
C111 0.095(13) 0.081(11) 0.207(16) 0.074(11) 0.058(12) 0.057(10)
C112 0.068(10) 0.079(11) 0.186(13) 0.066(10) 0.059(10) 0.040(8)
C1X 0.10(3) 0.059(17) 0.19(2) 0.056(15) 0.05(3) 0.05(3)
C2X 0.08(3) 0.042(16) 0.152(18) 0.032(17) 0.04(3) 0.03(3)
O17 0.129(18) 0.106(14) 0.119(15) 0.056(13) 0.035(14) 0.051(16)
C113 0.087(18) 0.079(16) 0.15(2) 0.062(14) 0.008(17) 0.031(14)
C114 0.10(2) 0.08(2) 0.15(2) 0.056(15) 0.049(17) 0.029(15)
C115 0.09(2) 0.10(2) 0.17(2) 0.028(16) 0.058(19) 0.018(15)
C116 0.10(2) 0.089(16) 0.16(2) 0.053(19) 0.063(18) 0.047(16)
O18 0.108(9) 0.127(10) 0.094(8) 0.034(7) 0.038(7) 0.068(8)

loop_
_atom_type_symbol
_atom_type_description
_atom_type_scat_dispersion_real
_atom_type_scat_dispersion_imag
_atom_type_scat_source
C C 0.0033 0.0016 'International Tables Vol C Tables 4.2.6.8 and 6.1.1.4'
H H 0.0000 0.0000 'International Tables Vol C Tables 4.2.6.8 and 6.1.1.4'
O O 0.0106 0.0060 'International Tables Vol C Tables 4.2.6.8 and 6.1.1.4'
Cr Cr 0.3209 0.6236 'International Tables Vol C Tables 4.2.6.8 and 6.1.1.4'
K K 0.2009 0.2494 'International Tables Vol C Tables 4.2.6.8 and 6.1.1.4'

loop_
_geom_angle_atom_site_label_1
_geom_angle_atom_site_label_2
_geom_angle_atom_site_label_3
_geom_angle
_geom_angle_site_symmetry_1
_geom_angle_site_symmetry_3
_geom_angle_publ_flag
O4 Cr1 O2 84.2(2) . . ?
O4 Cr1 O1 89.4(2) . . ?
O2 Cr1 O1 89.8(2) . . ?
O4 Cr1 O9 100.3(2) . . ?
O2 Cr1 O9 173.1(2) . . ?
O1 Cr1 O9 95.5(2) . . ?
O4 Cr1 O10 176.8(2) . . ?
O2 Cr1 O10 98.9(2) . . ?
O1 Cr1 O10 91.7(2) . . ?
O9 Cr1 O10 76.6(2) . . ?
O4 Cr1 O3 83.9(2) . . ?
O2 Cr1 O3 86.3(2) . . ?
O1 Cr1 O3 172.5(2) . . ?
O9 Cr1 O3 88.8(2) . . ?
O10 Cr1 O3 95.2(2) . . ?
O4 Cr1 K3 109.33(17) . . ?
O2 Cr1 K3 130.87(18) . . ?
O1 Cr1 K3 45.36(16) . . ?
O9 Cr1 K3 52.76(16) . . ?
O10 Cr1 K3 69.48(16) . . ?
O3 Cr1 K3 140.47(16) . . ?
O4 Cr1 K1 42.85(17) . . ?
O2 Cr1 K1 41.42(17) . . ?
O1 Cr1 K1 87.24(16) . . ?
O9 Cr1 K1 143.09(16) . . ?
O10 Cr1 K1 140.24(16) . . ?
O3 Cr1 K1 85.64(15) . . ?
K3 Cr1 K1 129.73(6) . . ?
C1 O1 Cr1 113.2(5) . . ?
C1 O1 K3 139.3(4) . . ?
Cr1 O1 K3 102.9(2) . . ?
C12 O2 Cr1 138.0(5) . . ?
C12 O2 K1 112.2(5) . . ?
Cr1 O2 K1 109.8(2) . . ?
C23 O3 Cr1 117.5(5) . . ?
C34 O4 Cr1 142.2(5) . . ?
C34 O4 K1 109.7(4) . . ?
Cr1 O4 K1 108.0(2) . . ?
O1 C1 C2 121.6(7) . . ?
O1 C1 C6 119.7(7) . . ?
C2 C1 C6 118.6(7) . . ?
O1 C1 K1 113.6(5) . . ?
C2 C1 K1 78.0(4) . . ?
C6 C1 K1 76.7(4) . . ?
C3 C2 C1 119.6(8) . . ?
C3 C2 C44 119.2(7) . . ?
C1 C2 C44 121.3(7) . . ?
C3 C2 K1 78.3(5) . . ?
C1 C2 K1 78.1(4) . . ?
C44 C2 K1 114.2(5) . . ?
C4 C3 C2 122.7(8) . . ?
C4 C3 K1 79.3(5) . . ?
C2 C3 K1 78.1(5) . . ?
C5 C4 C3 117.0(8) . . ?
C5 C4 C7 122.4(8) . . ?
C3 C4 C7 120.4(8) . . ?
C5 C4 K1 76.0(5) . . ?
C3 C4 K1 77.3(5) . . ?
C7 C4 K1 120.3(6) . . ?
C4 C5 C6 123.4(8) . . ?
C4 C5 K1 80.6(5) . . ?
C6 C5 K1 78.0(5) . . ?
C5 C6 C1 118.7(8) . . ?
C5 C6 C11 120.0(8) . . ?
C1 C6 C11 121.3(8) . . ?
C5 C6 K1 78.1(5) . . ?
C1 C6 K1 79.1(5) . . ?
C11 C6 K1 114.4(5) . . ?
C10 C7 C4 117.0(9) . . ?
C10 C7 C8 111.1(10) . . ?
C4 C7 C8 111.9(9) . . ?
C10 C7 C9 103.5(10) . . ?
C4 C7 C9 108.1(8) . . ?
C8 C7 C9 104.0(10) . . ?
C6 C11 C13 117.4(7) . . ?
O2 C12 C13 118.9(7) . . ?
O2 C12 C17 119.4(8) . . ?
C13 C12 C17 121.6(8) . . ?
O2 C12 K1 46.3(4) . . ?
C13 C12 K1 107.5(5) . . ?
C17 C12 K1 110.1(6) . . ?
C12 C13 C14 118.3(8) . . ?
C12 C13 C11 119.1(8) . . ?
C14 C13 C11 122.6(9) . . ?
C13 C14 C15 121.7(10) . . ?
C16 C15 C14 118.1(9) . . ?
C16 C15 C18 122.9(9) . . ?
C14 C15 C18 119.0(10) . . ?
C15 C16 C17 122.5(9) . . ?
C16 C17 C12 117.4(8) . . ?
C16 C17 C22 123.3(8) . . ?
C12 C17 C22 119.3(7) . . ?
C21 C18 C19 109.7(11) . . ?
C21 C18 C20 108.5(11) . . ?
C19 C18 C20 107.0(11) . . ?
C21 C18 C15 108.9(10) . . ?
C19 C18 C15 111.7(9) . . ?
C20 C18 C15 111.1(10) . . ?
C17 C22 C24 116.8(7) . . ?
O3 C23 C24 120.3(7) . . ?
O3 C23 C28 118.3(7) . . ?
C24 C23 C28 121.3(7) . . ?
O3 C23 K1 108.7(5) . . ?
C24 C23 K1 80.1(5) . . ?
C28 C23 K1 78.5(4) . . ?
C23 C24 C25 117.8(8) . . ?
C23 C24 C22 123.2(7) . . ?
C25 C24 C22 119.0(7) . . ?
C23 C24 K1 76.9(4) . . ?
C25 C24 K1 81.0(5) . . ?
C22 C24 K1 113.5(5) . . ?
C26 C25 C24 122.9(8) . . ?
C25 C26 C27 117.7(7) . . ?
C25 C26 C29 121.4(8) . . ?
C27 C26 C29 120.9(8) . . ?
C28 C27 C26 121.9(8) . . ?
C28 C27 K1 76.5(5) . . ?
C26 C27 K1 81.8(5) . . ?
C27 C28 C23 118.4(7) . . ?
C27 C28 C33 119.3(7) . . ?
C23 C28 C33 122.3(7) . . ?
C27 C28 K1 80.4(5) . . ?
C23 C28 K1 78.1(5) . . ?
C33 C28 K1 112.6(5) . . ?
C30 C29 C32X 128.0(15) . . ?
C30 C29 C31X 53.9(14) . . ?
C32X C29 C31X 112.4(15) . . ?
C30 C29 C32 110.2(14) . . ?
C31X C29 C32 137.3(13) . . ?
C30 C29 C26 115.6(10) . . ?
C32X C29 C26 115.6(12) . . ?
C31X C29 C26 111.5(12) . . ?
C32 C29 C26 110.8(9) . . ?
C30 C29 C31 109.1(13) . . ?
C32X C29 C31 62.7(14) . . ?
C31X C29 C31 58.9(13) . . ?
C32 C29 C31 103.2(12) . . ?
C26 C29 C31 107.2(10) . . ?
C30 C29 C30X 50.0(13) . . ?
C32X C29 C30X 105.5(15) . . ?
C31X C29 C30X 103.3(15) . . ?
C32 C29 C30X 68.4(14) . . ?
C26 C29 C30X 107.4(11) . . ?
C31 C29 C30X 145.1(13) . . ?
C28 C33 C35 117.3(7) . . ?
O4 C34 C35 119.7(7) . . ?
O4 C34 C39 120.3(8) . . ?
C35 C34 C39 119.9(7) . . ?
O4 C34 K1 48.5(4) . . ?
C35 C34 K1 107.9(5) . . ?
C39 C34 K1 107.6(6) . . ?
C36 C35 C34 119.3(8) . . ?
C36 C35 C33 121.1(8) . . ?
C34 C35 C33 119.5(7) . . ?
C35 C36 C37 121.5(8) . . ?
C38 C37 C36 117.1(8) . . ?
C38 C37 C40 123.4(8) . . ?
C36 C37 C40 119.4(9) . . ?
C37 C38 C39 122.3(8) . . ?
C38 C39 C34 119.8(8) . . ?
C38 C39 C44 121.8(8) . . ?
C34 C39 C44 118.3(8) . . ?
C43 C40 C42 108.4(10) . . ?
C43 C40 C41 107.3(10) . . ?
C42 C40 C41 106.8(9) . . ?
C43 C40 C37 113.1(8) . . ?
C42 C40 C37 110.8(8) . . ?
C41 C40 C37 110.2(8) . . ?
C39 C44 C2 115.8(7) . . ?
O8 Cr2 O6 83.8(2) . . ?
O8 Cr2 O5 90.6(3) . . ?
O6 Cr2 O5 89.8(2) . . ?
O8 Cr2 O10 168.5(2) . . ?
O6 Cr2 O10 104.2(2) . . ?
O5 Cr2 O10 97.7(2) . . ?
O8 Cr2 O9 94.9(2) . . ?
O6 Cr2 O9 177.8(2) . . ?
O5 Cr2 O9 92.0(2) . . ?
O10 Cr2 O9 76.8(2) . . ?
O8 Cr2 O7 87.2(2) . . ?
O6 Cr2 O7 81.6(2) . . ?
O5 Cr2 O7 171.2(2) . . ?
O10 Cr2 O7 85.7(2) . . ?
O9 Cr2 O7 96.6(2) . . ?
O8 Cr2 K3 112.13(18) . . ?
O6 Cr2 K3 129.57(18) . . ?
O5 Cr2 K3 45.06(16) . . ?
O10 Cr2 K3 69.39(16) . . ?
O9 Cr2 K3 52.57(16) . . ?
O7 Cr2 K3 143.26(16) . . ?
O8 Cr2 K2 40.87(17) . . ?
O6 Cr2 K2 43.01(18) . . ?
O5 Cr2 K2 88.22(17) . . ?
O10 Cr2 K2 146.84(16) . . ?
O9 Cr2 K2 135.78(17) . . ?
O7 Cr2 K2 84.57(16) . . ?
K3 Cr2 K2 130.70(5) . . ?
C45 O5 Cr2 113.0(5) . . ?
C45 O5 K3 139.4(5) . . ?
Cr2 O5 K3 103.6(2) . . ?
C56 O6 Cr2 143.3(5) . . ?
C56 O6 K2 108.8(5) . . ?
Cr2 O6 K2 107.8(2) . . ?
C67 O7 Cr2 116.2(4) . . ?
C78 O8 Cr2 131.6(5) . . ?
C78 O8 K2 117.6(5) . . ?
Cr2 O8 K2 110.8(2) . . ?
O5 C45 C50 120.2(8) . . ?
O5 C45 C46 119.2(8) . . ?
C50 C45 C46 120.5(8) . . ?
O5 C45 K2 113.1(5) . . ?
C50 C45 K2 77.7(5) . . ?
C46 C45 K2 77.4(5) . . ?
C47 C46 C45 117.7(9) . . ?
C47 C46 C88 120.6(9) . . ?
C45 C46 C88 121.8(8) . . ?
C47 C46 K2 76.5(5) . . ?
C45 C46 K2 78.7(5) . . ?
C88 C46 K2 115.7(6) . . ?
C46 C47 C48 123.3(10) . . ?
C46 C47 K2 79.8(5) . . ?
C48 C47 K2 78.9(5) . . ?
C49 C48 C47 117.5(9) . . ?
C49 C48 C51 119.6(10) . . ?
C47 C48 C51 122.9(10) . . ?
C49 C48 K2 77.7(5) . . ?
C47 C48 K2 77.2(5) . . ?
C51 C48 K2 116.7(6) . . ?
C48 C49 C50 122.3(9) . . ?
C48 C49 K2 78.7(6) . . ?
C50 C49 K2 79.6(5) . . ?
C49 C50 C45 118.8(9) . . ?
C49 C50 C55 119.6(9) . . ?
C45 C50 C55 121.6(8) . . ?
C49 C50 K2 76.7(5) . . ?
C45 C50 K2 78.6(5) . . ?
C55 C50 K2 114.5(5) . . ?
C53X C51 C54 135.3(17) . . ?
C54 C51 C53 113.3(14) . . ?
C53X C51 C54X 112.6(17) . . ?
C53 C51 C54X 77.0(18) . . ?
C53X C51 C52X 108.3(17) . . ?
C54 C51 C52X 66.4(16) . . ?
C53 C51 C52X 137.7(16) . . ?
C54X C51 C52X 106.0(16) . . ?
C53X C51 C52 67.4(18) . . ?
C54 C51 C52 104.5(14) . . ?
C53 C51 C52 104.7(13) . . ?
C54X C51 C52 134.3(16) . . ?
C53X C51 C48 110.1(13) . . ?
C54 C51 C48 113.5(11) . . ?
C53 C51 C48 109.3(11) . . ?
C54X C51 C48 111.1(13) . . ?
C52X C51 C48 108.5(13) . . ?
C52 C51 C48 111.0(11) . . ?
C50 C55 C57 116.4(8) . . ?
O6 C56 C57 120.8(7) . . ?
O6 C56 C61 119.0(8) . . ?
C57 C56 C61 120.1(8) . . ?
O6 C56 K2 48.9(4) . . ?
C57 C56 K2 109.8(6) . . ?
C61 C56 K2 105.8(6) . . ?
C56 C57 C58 120.4(9) . . ?
C56 C57 C55 118.0(8) . . ?
C58 C57 C55 121.5(9) . . ?
C57 C58 C59 120.8(10) . . ?
C60 C59 C58 118.1(9) . . ?
C60 C59 C62 122.3(10) . . ?
C58 C59 C62 119.6(10) . . ?
C59 C60 C61 121.5(9) . . ?
C56 C61 C60 118.9(9) . . ?
C56 C61 C66 120.1(7) . . ?
C60 C61 C66 120.8(8) . . ?
C65 C62 C64 111.3(11) . . ?
C65 C62 C63 105.3(11) . . ?
C64 C62 C63 105.9(11) . . ?
C65 C62 C59 110.2(10) . . ?
C64 C62 C59 111.8(9) . . ?
C63 C62 C59 112.2(10) . . ?
C68 C66 C61 118.2(7) . . ?
C72 C67 O7 122.4(7) . . ?
C72 C67 C68 121.3(8) . . ?
O7 C67 C68 116.3(8) . . ?
C72 C67 K2 82.7(5) . . ?
O7 C67 K2 109.8(4) . . ?
C68 C67 K2 77.3(4) . . ?
C69 C68 C67 116.7(8) . . ?
C69 C68 C66 120.7(7) . . ?
C67 C68 C66 122.4(8) . . ?
C69 C68 K2 81.8(5) . . ?
C67 C68 K2 78.4(4) . . ?
C66 C68 K2 112.5(5) . . ?
C70 C69 C68 123.3(8) . . ?
C70 C69 K2 85.0(5) . . ?
C68 C69 K2 74.7(4) . . ?
C69 C70 C71 116.8(9) . . ?
C69 C70 C73 123.3(8) . . ?
C71 C70 C73 119.8(9) . . ?
C72 C71 C70 122.1(9) . . ?
C67 C72 C71 119.7(8) . . ?
C67 C72 C77 122.0(8) . . ?
C71 C72 C77 118.2(9) . . ?
C67 C72 K2 74.6(5) . . ?
C71 C72 K2 82.4(5) . . ?
C77 C72 K2 115.5(5) . . ?
C74 C73 C76 110.7(11) . . ?
C74 C73 C70 116.3(10) . . ?
C76 C73 C70 109.9(8) . . ?
C74 C73 C75 104.8(10) . . ?
C76 C73 C75 103.0(11) . . ?
C70 C73 C75 111.4(9) . . ?
C79 C77 C72 118.2(8) . . ?
O8 C78 C83 119.9(9) . . ?
O8 C78 C79 120.1(8) . . ?
C83 C78 C79 120.0(8) . . ?
O8 C78 K2 42.4(4) . . ?
C83 C78 K2 109.2(6) . . ?
C79 C78 K2 112.3(5) . . ?
C80 C79 C78 118.0(10) . . ?
C80 C79 C77 122.4(10) . . ?
C78 C79 C77 119.4(8) . . ?
C81 C80 C79 123.8(13) . . ?
C80 C81 C82 117.2(11) . . ?
C80 C81 C84 121.0(15) . . ?
C82 C81 C84 121.8(14) . . ?
C83 C82 C81 122.1(11) . . ?
C82 C83 C78 118.8(10) . . ?
C82 C83 C88 121.2(9) . . ?
C78 C83 C88 119.5(8) . . ?
C87X C84 C81 119.0(19) . . ?
C87X C84 C87 52.5(18) . . ?
C81 C84 C87 108(2) . . ?
C87X C84 C86 124(2) . . ?
C81 C84 C86 116.5(19) . . ?
C87 C84 C86 104.8(19) . . ?
C87X C84 C86X 111(2) . . ?
C81 C84 C86X 110.5(16) . . ?
C87 C84 C86X 69(2) . . ?
C87X C84 C85 53(2) . . ?
C81 C84 C85 111.8(17) . . ?
C87 C84 C85 105.1(19) . . ?
C86 C84 C85 109(2) . . ?
C86X C84 C85 137(2) . . ?
C87X C84 C85X 110(2) . . ?
C81 C84 C85X 100.9(19) . . ?
C87 C84 C85X 151(2) . . ?
C86 C84 C85X 63(2) . . ?
C86X C84 C85X 103.4(18) . . ?
C85 C84 C85X 60.1(18) . . ?
C83 C88 C46 118.6(7) . . ?
Cr1 O9 Cr2 99.9(2) . . ?
Cr1 O9 K3 94.0(2) . . ?
Cr2 O9 K3 94.2(2) . . ?
Cr2 O10 Cr1 99.2(2) . . ?
O2 K1 O4 57.93(17) . . ?
O2 K1 O11 108.7(3) . . ?
O4 K1 O11 166.7(3) . . ?
O2 K1 O12 167.4(2) . . ?
O4 K1 O12 110.4(2) . . ?
O11 K1 O12 82.9(3) . . ?
O2 K1 C34 79.72(18) . . ?
O4 K1 C34 21.80(17) . . ?
O11 K1 C34 171.5(3) . . ?
O12 K1 C34 88.7(2) . . ?
O2 K1 C12 21.58(18) . . ?
O4 K1 C12 79.51(19) . . ?
O11 K1 C12 87.2(3) . . ?
O12 K1 C12 168.8(2) . . ?
C34 K1 C12 101.3(2) . . ?
O2 K1 C6 53.77(19) . . ?
O4 K1 C6 75.7(2) . . ?
O11 K1 C6 96.5(3) . . ?
O12 K1 C6 131.4(2) . . ?
C34 K1 C6 88.5(2) . . ?
C12 K1 C6 54.8(2) . . ?
O2 K1 C5 76.0(2) . . ?
O4 K1 C5 95.10(19) . . ?
O11 K1 C5 80.4(3) . . ?
O12 K1 C5 111.5(3) . . ?
C34 K1 C5 102.2(2) . . ?
C12 K1 C5 71.6(2) . . ?
C6 K1 C5 23.9(2) . . ?
O2 K1 C2 76.02(18) . . ?
O4 K1 C2 53.64(19) . . ?
O11 K1 C2 126.5(3) . . ?
O12 K1 C2 101.2(2) . . ?
C34 K1 C2 54.5(2) . . ?
C12 K1 C2 88.8(2) . . ?
C6 K1 C2 42.07(19) . . ?
C5 K1 C2 48.1(2) . . ?
O2 K1 C1 53.83(18) . . ?
O4 K1 C1 53.38(18) . . ?
O11 K1 C1 120.3(3) . . ?
O12 K1 C1 124.9(2) . . ?
C34 K1 C1 64.4(2) . . ?
C12 K1 C1 64.9(2) . . ?
C6 K1 C1 24.2(2) . . ?
C5 K1 C1 41.9(2) . . ?
C2 K1 C1 23.91(18) . . ?
O2 K1 C3 95.39(19) . . ?
O4 K1 C3 75.58(19) . . ?
O11 K1 C3 107.5(3) . . ?
O12 K1 C3 85.3(2) . . ?
C34 K1 C3 70.9(2) . . ?
C12 K1 C3 102.7(2) . . ?
C6 K1 C3 48.4(2) . . ?
C5 K1 C3 40.7(2) . . ?
C2 K1 C3 23.64(19) . . ?
C1 K1 C3 41.70(19) . . ?
O2 K1 C4 95.8(2) . . ?
O4 K1 C4 95.39(19) . . ?
O11 K1 C4 85.4(3) . . ?
O12 K1 C4 89.8(2) . . ?
C34 K1 C4 93.9(2) . . ?
C12 K1 C4 94.5(2) . . ?
C6 K1 C4 42.1(2) . . ?
C5 K1 C4 23.4(2) . . ?
C2 K1 C4 41.8(2) . . ?
C1 K1 C4 49.08(19) . . ?
C3 K1 C4 23.4(2) . . ?
C89 O11 C92 109.5(18) . . ?
C89X O11 C92 108.2(16) . . ?
C89 O11 K1 111.6(14) . . ?
C89X O11 K1 112.4(13) . . ?
C92 O11 K1 138.3(10) . . ?
O11 C89 C90 97.3(19) . . ?
O11 C89 K1 46.8(11) . . ?
C90 C89 K1 129(3) . . ?
C91 C90 C89 104.9(17) . . ?
C90 C91 C92 107.9(15) . . ?
O11 C92 C91X 100.6(15) . . ?
O11 C92 C91 97.1(15) . . ?
C91X C92 C91 62(2) . . ?
O11 C89X C90X 100.7(19) . . ?
O11 C89X K1 46.1(10) . . ?
C90X C89X K1 136(2) . . ?
C91X C90X C89X 105.1(16) . . ?
C90X C91X C92 106.8(16) . . ?
C96 O12 C93 106.0(10) . . ?
C96 O12 K1 110.4(7) . . ?
C93 O12 K1 143.1(8) . . ?
O12 C93 C94 107.0(11) . . ?
C93 C94 C95 105.3(11) . . ?
C94 C95 C96 104.4(12) . . ?
O12 C96 C95 106.7(11) . . ?
O12 C96 K1 47.6(5) . . ?
C95 C96 K1 137.6(10) . . ?
O8 K2 O6 57.57(17) . . ?
O8 K2 O13 168.6(3) . . ?
O6 K2 O13 111.3(2) . . ?
O8 K2 O14 104.7(3) . . ?
O6 K2 O14 162.3(3) . . ?
O13 K2 O14 86.4(3) . . ?
O8 K2 C56 79.83(19) . . ?
O6 K2 C56 22.26(18) . . ?
O13 K2 C56 89.1(2) . . ?
O14 K2 C56 175.4(3) . . ?
O8 K2 C47 74.9(2) . . ?
O6 K2 C47 94.4(2) . . ?
O13 K2 C47 110.3(3) . . ?
O14 K2 C47 79.3(3) . . ?
C56 K2 C47 101.6(2) . . ?
O8 K2 C49 94.7(2) . . ?
O6 K2 C49 74.9(2) . . ?
O13 K2 C49 83.9(3) . . ?
O14 K2 C49 108.8(3) . . ?
C56 K2 C49 69.9(2) . . ?
C47 K2 C49 41.2(3) . . ?
O8 K2 C68 76.09(18) . . ?
O6 K2 C68 54.57(19) . . ?
O13 K2 C68 95.4(2) . . ?
O14 K2 C68 125.6(3) . . ?
C56 K2 C68 55.7(2) . . ?
C47 K2 C68 146.0(2) . . ?
C49 K2 C68 125.5(3) . . ?
O8 K2 C48 95.1(2) . . ?
O6 K2 C48 94.8(2) . . ?
O13 K2 C48 88.1(3) . . ?
O14 K2 C48 86.1(3) . . ?
C56 K2 C48 93.0(2) . . ?
C47 K2 C48 23.9(2) . . ?
C49 K2 C48 23.5(3) . . ?
C68 K2 C48 148.3(3) . . ?
O8 K2 C67 53.39(18) . . ?
O6 K2 C67 53.67(19) . . ?
O13 K2 C67 119.2(2) . . ?
O14 K2 C67 117.9(3) . . ?
C56 K2 C67 65.2(2) . . ?
C47 K2 C67 127.7(2) . . ?
C49 K2 C67 128.0(2) . . ?
C68 K2 C67 24.28(19) . . ?
C48 K2 C67 143.0(2) . . ?
O8 K2 C46 52.9(2) . . ?
O6 K2 C46 75.2(2) . . ?
O13 K2 C46 130.0(3) . . ?
O14 K2 C46 94.2(3) . . ?
C56 K2 C46 88.2(2) . . ?
C47 K2 C46 23.6(2) . . ?
C49 K2 C46 48.7(2) . . ?
C68 K2 C46 122.8(2) . . ?
C48 K2 C46 42.3(2) . . ?
C67 K2 C46 104.5(2) . . ?
O8 K2 C50 75.1(2) . . ?
O6 K2 C50 52.93(19) . . ?
O13 K2 C50 100.6(3) . . ?
O14 K2 C50 126.5(3) . . ?
C56 K2 C50 53.8(2) . . ?
C47 K2 C50 48.3(3) . . ?
C49 K2 C50 23.8(2) . . ?
C68 K2 C50 106.7(2) . . ?
C48 K2 C50 41.9(2) . . ?
C67 K2 C50 104.6(2) . . ?
C46 K2 C50 42.1(2) . . ?
C97 O13 C100 111.5(10) . . ?
C97 O13 K2 134.5(8) . . ?
C100 O13 K2 113.6(7) . . ?
O13 C97 C98 103.4(13) . . ?
C99 C98 C97 103.6(13) . . ?
C98 C99 C100 101.9(14) . . ?
O13 C100 C99 107.0(12) . . ?
C104 O14 C11X 110.4(17) . . ?
C104 O14 C101 109.5(15) . . ?
C104 O14 K2 140.8(10) . . ?
C11X O14 K2 108.6(13) . . ?
C101 O14 K2 109.5(12) . . ?
O14 C101 C102 104(2) . . ?
C101 C102 C103 97(2) . . ?
C104 C103 C102 98(2) . . ?
O14 C104 C13X 102.2(15) . . ?
O14 C104 C103 102.6(16) . . ?
O14 C11X C12X 100(2) . . ?
C11X C12X C13X 95(2) . . ?
C104 C13X C12X 100(2) . . ?
O1 K3 O5 108.74(17) . . ?
O1 K3 O18 71.9(3) . . ?
O5 K3 O18 75.1(3) . . ?
O1 K3 O16 108.4(2) . . ?
O5 K3 O16 105.6(2) . . ?
O18 K3 O16 179.1(3) . . ?
O1 K3 O15 85.0(2) . 2_576 ?
O5 K3 O15 154.9(3) . 2_576 ?
O18 K3 O15 90.2(3) . 2_576 ?
O16 K3 O15 89.0(3) . 2_576 ?
O1 K3 O9 63.52(17) . . ?
O5 K3 O9 61.39(16) . . ?
O18 K3 O9 98.3(3) . . ?
O16 K3 O9 82.6(2) . . ?
O15 K3 O9 142.4(3) 2_576 . ?
O1 K3 O15 151.9(2) . . ?
O5 K3 O15 82.9(2) . . ?
O18 K3 O15 87.4(3) . . ?
O16 K3 O15 92.1(3) . . ?
O15 K3 O15 76.1(3) 2_576 . ?
O9 K3 O15 140.5(2) . . ?
O1 K3 C2X 101(3) . . ?
O5 K3 C2X 130.0(19) . . ?
O18 K3 C2X 154.1(11) . . ?
O16 K3 C2X 25.1(11) . . ?
O15 K3 C2X 64.2(7) 2_576 . ?
O9 K3 C2X 100.2(16) . . ?
O15 K3 C2X 90(3) . . ?
O1 K3 Cr1 31.76(13) . . ?
O5 K3 Cr1 80.63(13) . . ?
O18 K3 Cr1 77.5(2) . . ?
O16 K3 Cr1 103.2(2) . . ?
O15 K3 Cr1 116.5(2) 2_576 . ?
O9 K3 Cr1 33.21(11) . . ?
O15 K3 Cr1 160.00(17) . . ?
C2X K3 Cr1 109(3) . . ?
O1 K3 Cr2 79.78(13) . . ?
O5 K3 Cr2 31.31(12) . . ?
O18 K3 Cr2 76.1(3) . . ?
O16 K3 Cr2 104.8(2) . . ?
O15 K3 Cr2 162.05(19) 2_576 . ?
O9 K3 Cr2 33.25(11) . . ?
O15 K3 Cr2 114.14(17) . . ?
C2X K3 Cr2 127.9(7) . . ?
Cr1 K3 Cr2 49.72(4) . . ?
O1 K3 K3 122.03(15) . 2_576 ?
O5 K3 K3 117.92(14) . 2_576 ?
O18 K3 K3 88.4(2) . 2_576 ?
O16 K3 K3 90.8(2) . 2_576 ?
O15 K3 K3 40.0(2) 2_576 2_576 ?
O9 K3 K3 172.68(15) . 2_576 ?
O15 K3 K3 36.15(17) . 2_576 ?
C2X K3 K3 74.6(19) . 2_576 ?
Cr1 K3 K3 153.19(9) . 2_576 ?
Cr2 K3 K3 148.07(8) . 2_576 ?
C105 O15 C108 109.5(10) . . ?
C105 O15 K3 112.4(8) . 2_576 ?
C108 O15 K3 120.5(8) . 2_576 ?
C105 O15 K3 106.0(8) . . ?
C108 O15 K3 103.0(7) . . ?
K3 O15 K3 103.9(3) 2_576 . ?
O15 C105 C106 108.7(11) . . ?
C105 C106 C107 105.2(11) . . ?
C108 C107 C106 105.6(10) . . ?
O15 C108 C107 108.0(10) . . ?
C112 O16 C2X 58(8) . . ?
C112 O16 C109 108.9(11) . . ?
C2X O16 C109 108(3) . . ?
C112 O16 K3 127.6(9) . . ?
C2X O16 K3 102(4) . . ?
C109 O16 K3 123.5(7) . . ?
O16 C109 C110 103.5(12) . . ?
C111 C110 C109 107.2(12) . . ?
C1X C110 C109 106(2) . . ?
C110 C111 C112 106.0(12) . . ?
O16 C112 C111 103.9(11) . . ?
C110 C1X C2X 107(2) . . ?
O16 C2X C1X 104(3) . . ?
O16 C2X K3 53(3) . . ?
C1X C2X K3 153(5) . . ?
C113 O17 C116 109(3) . . ?
O17 C113 C114 99(2) . . ?
C115 C114 C113 107(2) . . ?
C114 C115 C116 107(2) . . ?
O17 C116 C115 99(3) . . ?

loop_
_geom_bond_atom_site_label_1
_geom_bond_atom_site_label_2
_geom_bond_distance
_geom_bond_site_symmetry_2
_geom_bond_publ_flag
Cr1 O4 1.911(5) . ?
Cr1 O2 1.911(5) . ?
Cr1 O1 1.974(6) . ?
Cr1 O9 2.007(5) . ?
Cr1 O10 2.030(5) . ?
Cr1 O3 2.039(5) . ?
Cr1 K3 3.655(2) . ?
Cr1 K1 3.730(2) . ?
O1 C1 1.356(9) . ?
O1 K3 2.668(6) . ?
O2 C12 1.335(10) . ?
O2 K1 2.622(6) . ?
O3 C23 1.371(9) . ?
O4 C34 1.323(10) . ?
O4 K1 2.667(6) . ?
C1 C2 1.409(11) . ?
C1 C6 1.417(12) . ?
C1 K1 3.401(8) . ?
C2 C3 1.393(11) . ?
C2 C44 1.530(11) . ?
C2 K1 3.401(8) . ?
C3 C4 1.385(12) . ?
C3 K1 3.403(8) . ?
C4 C5 1.378(12) . ?
C4 C7 1.497(12) . ?
C4 K1 3.429(9) . ?
C5 C6 1.396(12) . ?
C5 K1 3.373(9) . ?
C6 C11 1.509(11) . ?
C6 K1 3.371(9) . ?
C7 C10 1.484(12) . ?
C7 C8 1.569(11) . ?
C7 C9 1.602(11) . ?
C11 C13 1.514(12) . ?
C12 C13 1.389(13) . ?
C12 C17 1.416(11) . ?
C12 K1 3.361(9) . ?
C13 C14 1.401(13) . ?
C14 C15 1.410(14) . ?
C15 C16 1.379(15) . ?
C15 C18 1.554(15) . ?
C16 C17 1.408(13) . ?
C17 C22 1.499(13) . ?
C18 C21 1.473(13) . ?
C18 C19 1.488(12) . ?
C18 C20 1.516(13) . ?
C22 C24 1.515(12) . ?
C23 C24 1.394(11) . ?
C23 C28 1.408(11) . ?
C23 K1 3.462(8) . ?
C24 C25 1.410(11) . ?
C24 K1 3.501(8) . ?
C25 C26 1.379(12) . ?
C26 C27 1.403(12) . ?
C26 C29 1.519(11) . ?
C27 C28 1.398(10) . ?
C27 K1 3.515(9) . ?
C28 C33 1.507(11) . ?
C28 K1 3.467(8) . ?
C29 C30 1.465(14) . ?
C29 C32X 1.469(15) . ?
C29 C31X 1.498(14) . ?
C29 C32 1.511(13) . ?
C29 C31 1.533(14) . ?
C29 C30X 1.538(15) . ?
C33 C35 1.511(11) . ?
C34 C35 1.392(12) . ?
C34 C39 1.394(11) . ?
C34 K1 3.353(8) . ?
C35 C36 1.382(12) . ?
C36 C37 1.424(12) . ?
C37 C38 1.375(13) . ?
C37 C40 1.539(12) . ?
C38 C39 1.380(12) . ?
C39 C44 1.524(12) . ?
C40 C43 1.501(11) . ?
C40 C42 1.514(12) . ?
C40 C41 1.515(12) . ?
Cr2 O8 1.893(6) . ?
Cr2 O6 1.910(5) . ?
Cr2 O5 1.959(6) . ?
Cr2 O10 2.011(6) . ?
Cr2 O9 2.014(5) . ?
Cr2 O7 2.053(5) . ?
Cr2 K3 3.663(2) . ?
Cr2 K2 3.723(2) . ?
O5 C45 1.359(9) . ?
O5 K3 2.668(6) . ?
O6 C56 1.340(10) . ?
O6 K2 2.667(6) . ?
O7 C67 1.385(10) . ?
O8 C78 1.321(10) . ?
O8 K2 2.605(6) . ?
C45 C50 1.405(12) . ?
C45 C46 1.419(13) . ?
C45 K2 3.427(9) . ?
C46 C47 1.389(12) . ?
C46 C88 1.511(13) . ?
C46 K2 3.411(9) . ?
C47 C48 1.401(14) . ?
C47 K2 3.370(9) . ?
C48 C49 1.380(15) . ?
C48 C51 1.529(13) . ?
C48 K2 3.392(9) . ?
C49 C50 1.402(12) . ?
C49 K2 3.380(10) . ?
C50 C55 1.513(14) . ?
C50 K2 3.416(9) . ?
C51 C53X 1.472(15) . ?
C51 C54 1.481(13) . ?
C51 C53 1.483(13) . ?
C51 C54X 1.484(16) . ?
C51 C52X 1.504(16) . ?
C51 C52 1.516(14) . ?
C55 C57 1.515(12) . ?
C56 C57 1.372(12) . ?
C56 C61 1.396(12) . ?
C56 K2 3.349(9) . ?
C57 C58 1.393(13) . ?
C58 C59 1.416(15) . ?
C59 C60 1.369(15) . ?
C59 C62 1.538(14) . ?
C60 C61 1.424(12) . ?
C61 C66 1.524(13) . ?
C62 C65 1.485(13) . ?
C62 C64 1.498(12) . ?
C62 C63 1.499(13) . ?
C66 C68 1.518(13) . ?
C67 C72 1.362(13) . ?
C67 C68 1.426(11) . ?
C67 K2 3.396(8) . ?
C68 C69 1.398(12) . ?
C68 K2 3.382(8) . ?
C69 C70 1.386(14) . ?
C69 K2 3.471(8) . ?
C70 C71 1.402(12) . ?
C70 C73 1.510(13) . ?
C71 C72 1.383(13) . ?
C72 C77 1.521(12) . ?
C72 K2 3.494(8) . ?
C73 C74 1.468(12) . ?
C73 C76 1.504(12) . ?
C73 C75 1.536(13) . ?
C77 C79 1.514(14) . ?
C78 C83 1.414(12) . ?
C78 C79 1.420(14) . ?
C78 K2 3.423(8) . ?
C79 C80 1.368(15) . ?
C80 C81 1.37(2) . ?
C81 C82 1.42(2) . ?
C81 C84 1.522(19) . ?
C82 C83 1.361(15) . ?
C83 C88 1.497(14) . ?
C84 C87X 1.480(19) . ?
C84 C87 1.524(19) . ?
C84 C86 1.553(18) . ?
C84 C86X 1.560(18) . ?
C84 C85 1.564(18) . ?
C84 C85X 1.585(19) . ?
O9 K3 2.917(6) . ?
K1 O11 2.758(10) . ?
K1 O12 2.772(8) . ?
O11 C89 1.40(2) . ?
O11 C89X 1.40(2) . ?
O11 C92 1.405(15) . ?
C89 C90 1.59(3) . ?
C90 C91 1.38(4) . ?
C91 C92 1.60(3) . ?
C92 C91X 1.58(3) . ?
C89X C90X 1.59(3) . ?
C90X C91X 1.40(4) . ?
O12 C96 1.409(16) . ?
O12 C93 1.436(14) . ?
C93 C94 1.488(19) . ?
C94 C95 1.503(19) . ?
C95 C96 1.504(19) . ?
K2 O13 2.720(8) . ?
K2 O14 2.838(10) . ?
O13 C97 1.423(16) . ?
O13 C100 1.429(17) . ?
C97 C98 1.55(2) . ?
C98 C99 1.51(2) . ?
C99 C100 1.513(19) . ?
O14 C104 1.423(15) . ?
O14 C11X 1.42(2) . ?
O14 C101 1.43(2) . ?
C101 C102 1.43(3) . ?
C102 C103 1.580(19) . ?
C103 C104 1.44(3) . ?
C104 C13X 1.44(3) . ?
C11X C12X 1.44(3) . ?
C12X C13X 1.578(19) . ?
K3 O18 2.732(11) . ?
K3 O16 2.747(9) . ?
K3 O15 2.851(10) 2_576 ?
K3 O15 3.104(11) . ?
K3 C2X 3.35(8) . ?
K3 K3 4.692(4) 2_576 ?
O15 C105 1.433(17) . ?
O15 C108 1.456(15) . ?
C105 C106 1.526(18) . ?
C106 C107 1.544(18) . ?
C107 C108 1.504(18) . ?
O16 C112 1.444(14) . ?
O16 C2X 1.45(2) . ?
O16 C109 1.455(15) . ?
C109 C110 1.525(16) . ?
C110 C111 1.48(3) . ?
C110 C1X 1.48(4) . ?
C111 C112 1.498(18) . ?
C1X C2X 1.51(3) . ?
O17 C113 1.30(3) . ?
O17 C116 1.31(3) . ?
C113 C114 1.58(4) . ?
C114 C115 1.21(5) . ?
C115 C116 1.56(4) . ?

loop_
_geom_torsion_atom_site_label_1
_geom_torsion_atom_site_label_2
_geom_torsion_atom_site_label_3
_geom_torsion_atom_site_label_4
_geom_torsion
_geom_torsion_site_symmetry_1
_geom_torsion_site_symmetry_2
_geom_torsion_site_symmetry_3
_geom_torsion_site_symmetry_4
_geom_torsion_publ_flag
O4 Cr1 O1 C1 -42.2(5) . . . . ?
O2 Cr1 O1 C1 42.0(5) . . . . ?
O9 Cr1 O1 C1 -142.5(5) . . . . ?
O10 Cr1 O1 C1 140.8(5) . . . . ?
K3 Cr1 O1 C1 -160.6(6) . . . . ?
K1 Cr1 O1 C1 0.6(5) . . . . ?
O4 Cr1 O1 K3 118.4(2) . . . . ?
O2 Cr1 O1 K3 -157.4(2) . . . . ?
O9 Cr1 O1 K3 18.2(2) . . . . ?
O10 Cr1 O1 K3 -58.5(2) . . . . ?
K1 Cr1 O1 K3 161.25(18) . . . . ?
O4 Cr1 O2 C12 -179.9(8) . . . . ?
O1 Cr1 O2 C12 90.7(8) . . . . ?
O10 Cr1 O2 C12 -1.0(8) . . . . ?
O3 Cr1 O2 C12 -95.7(8) . . . . ?
K3 Cr1 O2 C12 69.5(8) . . . . ?
K1 Cr1 O2 C12 176.7(9) . . . . ?
O4 Cr1 O2 K1 3.3(3) . . . . ?
O1 Cr1 O2 K1 -86.1(3) . . . . ?
O10 Cr1 O2 K1 -177.7(2) . . . . ?
O3 Cr1 O2 K1 87.6(3) . . . . ?
K3 Cr1 O2 K1 -107.3(2) . . . . ?
O4 Cr1 O3 C23 46.5(5) . . . . ?
O2 Cr1 O3 C23 -38.0(5) . . . . ?
O9 Cr1 O3 C23 147.0(5) . . . . ?
O10 Cr1 O3 C23 -136.6(5) . . . . ?
K3 Cr1 O3 C23 159.7(4) . . . . ?
K1 Cr1 O3 C23 3.5(5) . . . . ?
O2 Cr1 O4 C34 -179.7(9) . . . . ?
O1 Cr1 O4 C34 -89.8(9) . . . . ?
O9 Cr1 O4 C34 5.7(9) . . . . ?
O3 Cr1 O4 C34 93.4(9) . . . . ?
K3 Cr1 O4 C34 -48.3(9) . . . . ?
K1 Cr1 O4 C34 -176.5(10) . . . . ?
O2 Cr1 O4 K1 -3.2(2) . . . . ?
O1 Cr1 O4 K1 86.6(2) . . . . ?
O9 Cr1 O4 K1 -177.9(2) . . . . ?
O3 Cr1 O4 K1 -90.2(2) . . . . ?
K3 Cr1 O4 K1 128.16(16) . . . . ?
Cr1 O1 C1 C2 89.5(7) . . . . ?
K3 O1 C1 C2 -60.9(11) . . . . ?
Cr1 O1 C1 C6 -88.5(8) . . . . ?
K3 O1 C1 C6 121.2(7) . . . . ?
Cr1 O1 C1 K1 -0.7(6) . . . . ?
K3 O1 C1 K1 -151.1(4) . . . . ?
O1 C1 C2 C3 -179.5(7) . . . . ?
C6 C1 C2 C3 -1.5(11) . . . . ?
K1 C1 C2 C3 -69.0(7) . . . . ?
O1 C1 C2 C44 0.7(11) . . . . ?
C6 C1 C2 C44 178.6(7) . . . . ?
K1 C1 C2 C44 111.2(7) . . . . ?
O1 C1 C2 K1 -110.5(7) . . . . ?
C6 C1 C2 K1 67.5(7) . . . . ?
C1 C2 C3 C4 -0.1(12) . . . . ?
C44 C2 C3 C4 179.8(8) . . . . ?
K1 C2 C3 C4 -68.9(8) . . . . ?
C1 C2 C3 K1 68.9(7) . . . . ?
C44 C2 C3 K1 -111.3(7) . . . . ?
C2 C3 C4 C5 1.4(13) . . . . ?
K1 C3 C4 C5 -66.9(7) . . . . ?
C2 C3 C4 C7 -173.9(8) . . . . ?
K1 C3 C4 C7 117.9(8) . . . . ?
C2 C3 C4 K1 68.3(8) . . . . ?
C3 C4 C5 C6 -1.2(13) . . . . ?
C7 C4 C5 C6 174.0(8) . . . . ?
K1 C4 C5 C6 -68.8(8) . . . . ?
C3 C4 C5 K1 67.6(7) . . . . ?
C7 C4 C5 K1 -117.3(8) . . . . ?
C4 C5 C6 C1 -0.3(13) . . . . ?
K1 C5 C6 C1 -70.4(7) . . . . ?
C4 C5 C6 C11 -178.5(8) . . . . ?
K1 C5 C6 C11 111.4(7) . . . . ?
C4 C5 C6 K1 70.1(8) . . . . ?
O1 C1 C6 C5 179.7(7) . . . . ?
C2 C1 C6 C5 1.7(11) . . . . ?
K1 C1 C6 C5 69.9(7) . . . . ?
O1 C1 C6 C11 -2.2(12) . . . . ?
C2 C1 C6 C11 179.8(7) . . . . ?
K1 C1 C6 C11 -112.0(7) . . . . ?
O1 C1 C6 K1 109.8(7) . . . . ?
C2 C1 C6 K1 -68.2(7) . . . . ?
C5 C4 C7 C10 9.8(15) . . . . ?
C3 C4 C7 C10 -175.2(10) . . . . ?
K1 C4 C7 C10 -82.5(11) . . . . ?
C5 C4 C7 C8 139.6(11) . . . . ?
C3 C4 C7 C8 -45.4(13) . . . . ?
K1 C4 C7 C8 47.3(11) . . . . ?
C5 C4 C7 C9 -106.5(11) . . . . ?
C3 C4 C7 C9 68.5(12) . . . . ?
K1 C4 C7 C9 161.2(7) . . . . ?
C5 C6 C11 C13 -80.3(11) . . . . ?
C1 C6 C11 C13 101.6(10) . . . . ?
K1 C6 C11 C13 9.7(10) . . . . ?
Cr1 O2 C12 C13 -89.7(10) . . . . ?
K1 O2 C12 C13 87.0(8) . . . . ?
Cr1 O2 C12 C17 93.0(10) . . . . ?
K1 O2 C12 C17 -90.3(8) . . . . ?
Cr1 O2 C12 K1 -176.7(9) . . . . ?
O2 C12 C13 C14 -170.1(9) . . . . ?
C17 C12 C13 C14 7.2(14) . . . . ?
K1 C12 C13 C14 -120.9(8) . . . . ?
O2 C12 C13 C11 12.5(12) . . . . ?
C17 C12 C13 C11 -170.3(8) . . . . ?
K1 C12 C13 C11 61.7(9) . . . . ?
C6 C11 C13 C12 -52.3(12) . . . . ?
C6 C11 C13 C14 130.4(10) . . . . ?
C12 C13 C14 C15 -2.1(15) . . . . ?
C11 C13 C14 C15 175.2(9) . . . . ?
C13 C14 C15 C16 -2.7(17) . . . . ?
C13 C14 C15 C18 177.2(10) . . . . ?
C14 C15 C16 C17 2.7(17) . . . . ?
C18 C15 C16 C17 -177.3(10) . . . . ?
C15 C16 C17 C12 2.1(16) . . . . ?
C15 C16 C17 C22 -175.3(10) . . . . ?
O2 C12 C17 C16 170.1(9) . . . . ?
C13 C12 C17 C16 -7.1(14) . . . . ?
K1 C12 C17 C16 119.8(8) . . . . ?
O2 C12 C17 C22 -12.4(13) . . . . ?
C13 C12 C17 C22 170.4(8) . . . . ?
K1 C12 C17 C22 -62.7(9) . . . . ?
C16 C15 C18 C21 -122.4(13) . . . . ?
C14 C15 C18 C21 57.7(15) . . . . ?
C16 C15 C18 C19 -1.1(16) . . . . ?
C14 C15 C18 C19 178.9(11) . . . . ?
C16 C15 C18 C20 118.2(13) . . . . ?
C14 C15 C18 C20 -61.7(14) . . . . ?
C16 C17 C22 C24 -130.1(10) . . . . ?
C12 C17 C22 C24 52.6(11) . . . . ?
Cr1 O3 C23 C24 85.3(8) . . . . ?
Cr1 O3 C23 C28 -90.7(8) . . . . ?
Cr1 O3 C23 K1 -3.9(6) . . . . ?
O3 C23 C24 C25 -178.2(7) . . . . ?
C28 C23 C24 C25 -2.4(12) . . . . ?
K1 C23 C24 C25 -72.3(7) . . . . ?
O3 C23 C24 C22 3.7(12) . . . . ?
C28 C23 C24 C22 179.6(7) . . . . ?
K1 C23 C24 C22 109.7(8) . . . . ?
O3 C23 C24 K1 -106.0(7) . . . . ?
C28 C23 C24 K1 69.9(7) . . . . ?
C17 C22 C24 C23 -100.8(10) . . . . ?
C17 C22 C24 C25 81.2(10) . . . . ?
C17 C22 C24 K1 -11.5(9) . . . . ?
C23 C24 C25 C26 1.8(13) . . . . ?
C22 C24 C25 C26 179.9(8) . . . . ?
K1 C24 C25 C26 -68.1(9) . . . . ?
C24 C25 C26 C27 -0.1(14) . . . . ?
C24 C25 C26 C29 -177.5(9) . . . . ?
C25 C26 C27 C28 -1.0(13) . . . . ?
C29 C26 C27 C28 176.4(8) . . . . ?
C25 C26 C27 K1 67.4(8) . . . . ?
C29 C26 C27 K1 -115.2(8) . . . . ?
C26 C27 C28 C23 0.4(12) . . . . ?
K1 C27 C28 C23 -70.7(7) . . . . ?
C26 C27 C28 C33 -178.2(8) . . . . ?
K1 C27 C28 C33 110.6(7) . . . . ?
C26 C27 C28 K1 71.2(8) . . . . ?
O3 C23 C28 C27 177.3(7) . . . . ?
C24 C23 C28 C27 1.3(12) . . . . ?
K1 C23 C28 C27 72.0(7) . . . . ?
O3 C23 C28 C33 -4.1(11) . . . . ?
C24 C23 C28 C33 179.9(7) . . . . ?
K1 C23 C28 C33 -109.4(7) . . . . ?
O3 C23 C28 K1 105.2(7) . . . . ?
C24 C23 C28 K1 -70.7(7) . . . . ?
C25 C26 C29 C30 178.3(15) . . . . ?
C27 C26 C29 C30 1.0(17) . . . . ?
C25 C26 C29 C32X 7.5(19) . . . . ?
C27 C26 C29 C32X -169.8(16) . . . . ?
C25 C26 C29 C31X -122.6(15) . . . . ?
C27 C26 C29 C31X 60.1(16) . . . . ?
C25 C26 C29 C32 52.0(16) . . . . ?
C27 C26 C29 C32 -125.3(13) . . . . ?
C25 C26 C29 C31 -59.9(13) . . . . ?
C27 C26 C29 C31 122.8(12) . . . . ?
C25 C26 C29 C30X 124.9(14) . . . . ?
C27 C26 C29 C30X -52.4(15) . . . . ?
C27 C28 C33 C35 -81.9(10) . . . . ?
C23 C28 C33 C35 99.6(9) . . . . ?
K1 C28 C33 C35 9.7(9) . . . . ?
Cr1 O4 C34 C35 -95.4(10) . . . . ?
K1 O4 C34 C35 88.2(7) . . . . ?
Cr1 O4 C34 C39 89.3(11) . . . . ?
K1 O4 C34 C39 -87.1(8) . . . . ?
Cr1 O4 C34 K1 176.4(10) . . . . ?
O4 C34 C35 C36 -171.6(8) . . . . ?
C39 C34 C35 C36 3.7(12) . . . . ?
K1 C34 C35 C36 -119.7(7) . . . . ?
O4 C34 C35 C33 12.5(11) . . . . ?
C39 C34 C35 C33 -172.2(8) . . . . ?
K1 C34 C35 C33 64.4(8) . . . . ?
C28 C33 C35 C36 130.6(9) . . . . ?
C28 C33 C35 C34 -53.6(11) . . . . ?
C34 C35 C36 C37 -1.2(13) . . . . ?
C33 C35 C36 C37 174.7(8) . . . . ?
C35 C36 C37 C38 -0.8(14) . . . . ?
C35 C36 C37 C40 179.7(9) . . . . ?
C36 C37 C38 C39 0.1(14) . . . . ?
C40 C37 C38 C39 179.7(9) . . . . ?
C37 C38 C39 C34 2.4(14) . . . . ?
C37 C38 C39 C44 -173.2(9) . . . . ?
O4 C34 C39 C38 170.9(8) . . . . ?
C35 C34 C39 C38 -4.3(13) . . . . ?
K1 C34 C39 C38 119.3(8) . . . . ?
O4 C34 C39 C44 -13.3(12) . . . . ?
C35 C34 C39 C44 171.5(7) . . . . ?
K1 C34 C39 C44 -64.9(8) . . . . ?
C38 C37 C40 C43 7.7(16) . . . . ?
C36 C37 C40 C43 -172.7(11) . . . . ?
C38 C37 C40 C42 129.6(10) . . . . ?
C36 C37 C40 C42 -50.8(13) . . . . ?
C38 C37 C40 C41 -112.4(11) . . . . ?
C36 C37 C40 C41 67.1(12) . . . . ?
C38 C39 C44 C2 -129.5(9) . . . . ?
C34 C39 C44 C2 54.8(11) . . . . ?
C3 C2 C44 C39 78.9(10) . . . . ?
C1 C2 C44 C39 -101.3(9) . . . . ?
K1 C2 C44 C39 -10.9(9) . . . . ?
O8 Cr2 O5 C45 40.6(6) . . . . ?
O6 Cr2 O5 C45 -43.2(6) . . . . ?
O10 Cr2 O5 C45 -147.5(6) . . . . ?
O9 Cr2 O5 C45 135.5(6) . . . . ?
K3 Cr2 O5 C45 162.1(7) . . . . ?
K2 Cr2 O5 C45 -0.2(6) . . . . ?
O8 Cr2 O5 K3 -121.5(2) . . . . ?
O6 Cr2 O5 K3 154.7(3) . . . . ?
O10 Cr2 O5 K3 50.5(3) . . . . ?
O9 Cr2 O5 K3 -26.5(3) . . . . ?
K2 Cr2 O5 K3 -162.3(2) . . . . ?
O8 Cr2 O6 C56 -177.8(9) . . . . ?
O5 Cr2 O6 C56 -87.2(9) . . . . ?
O10 Cr2 O6 C56 10.7(9) . . . . ?
O7 Cr2 O6 C56 94.1(9) . . . . ?
K3 Cr2 O6 C56 -64.1(9) . . . . ?
K2 Cr2 O6 C56 -174.8(10) . . . . ?
O8 Cr2 O6 K2 -2.9(2) . . . . ?
O5 Cr2 O6 K2 87.7(3) . . . . ?
O10 Cr2 O6 K2 -174.5(2) . . . . ?
O7 Cr2 O6 K2 -91.1(3) . . . . ?
K3 Cr2 O6 K2 110.7(2) . . . . ?
O8 Cr2 O7 C67 -32.1(6) . . . . ?
O6 Cr2 O7 C67 52.0(6) . . . . ?
O10 Cr2 O7 C67 157.0(6) . . . . ?
O9 Cr2 O7 C67 -126.8(6) . . . . ?
K3 Cr2 O7 C67 -156.6(4) . . . . ?
K2 Cr2 O7 C67 8.8(5) . . . . ?
O6 Cr2 O8 C78 -179.7(7) . . . . ?
O5 Cr2 O8 C78 90.6(7) . . . . ?
O10 Cr2 O8 C78 -45.4(16) . . . . ?
O9 Cr2 O8 C78 -1.5(7) . . . . ?
O7 Cr2 O8 C78 -97.9(7) . . . . ?
K3 Cr2 O8 C78 50.0(8) . . . . ?
K2 Cr2 O8 C78 177.2(9) . . . . ?
O6 Cr2 O8 K2 3.1(2) . . . . ?
O5 Cr2 O8 K2 -86.6(3) . . . . ?
O10 Cr2 O8 K2 137.4(11) . . . . ?
O9 Cr2 O8 K2 -178.7(2) . . . . ?
O7 Cr2 O8 K2 84.9(3) . . . . ?
K3 Cr2 O8 K2 -127.28(18) . . . . ?
Cr2 O5 C45 C50 89.2(8) . . . . ?
K3 O5 C45 C50 -118.2(8) . . . . ?
Cr2 O5 C45 C46 -87.8(8) . . . . ?
K3 O5 C45 C46 64.8(12) . . . . ?
Cr2 O5 C45 K2 0.3(7) . . . . ?
K3 O5 C45 K2 152.9(5) . . . . ?
O5 C45 C46 C47 177.7(8) . . . . ?
C50 C45 C46 C47 0.7(13) . . . . ?
K2 C45 C46 C47 68.1(7) . . . . ?
O5 C45 C46 C88 -3.8(13) . . . . ?
C50 C45 C46 C88 179.2(8) . . . . ?
K2 C45 C46 C88 -113.4(8) . . . . ?
O5 C45 C46 K2 109.6(7) . . . . ?
C50 C45 C46 K2 -67.4(7) . . . . ?
C45 C46 C47 C48 0.2(14) . . . . ?
C88 C46 C47 C48 -178.4(9) . . . . ?
K2 C46 C47 C48 69.5(8) . . . . ?
C45 C46 C47 K2 -69.3(7) . . . . ?
C88 C46 C47 K2 112.2(8) . . . . ?
C46 C47 C48 C49 -1.3(14) . . . . ?
K2 C47 C48 C49 68.7(8) . . . . ?
C46 C47 C48 C51 176.4(9) . . . . ?
K2 C47 C48 C51 -113.7(9) . . . . ?
C46 C47 C48 K2 -69.9(8) . . . . ?
C47 C48 C49 C50 1.5(14) . . . . ?
C51 C48 C49 C50 -176.2(9) . . . . ?
K2 C48 C49 C50 69.8(8) . . . . ?
C47 C48 C49 K2 -68.3(8) . . . . ?
C51 C48 C49 K2 114.0(9) . . . . ?
C48 C49 C50 C45 -0.7(13) . . . . ?
K2 C49 C50 C45 68.8(7) . . . . ?
C48 C49 C50 C55 179.8(9) . . . . ?
K2 C49 C50 C55 -110.8(7) . . . . ?
C48 C49 C50 K2 -69.4(9) . . . . ?
O5 C45 C50 C49 -177.4(7) . . . . ?
C46 C45 C50 C49 -0.5(12) . . . . ?
K2 C45 C50 C49 -67.7(7) . . . . ?
O5 C45 C50 C55 2.1(12) . . . . ?
C46 C45 C50 C55 179.0(8) . . . . ?
K2 C45 C50 C55 111.8(7) . . . . ?
O5 C45 C50 K2 -109.7(7) . . . . ?
C46 C45 C50 K2 67.2(7) . . . . ?
C49 C48 C51 C53X 111(2) . . . . ?
C47 C48 C51 C53X -67(2) . . . . ?
K2 C48 C51 C53X -158.3(18) . . . . ?
C49 C48 C51 C54 -59.0(19) . . . . ?
C47 C48 C51 C54 123.4(17) . . . . ?
K2 C48 C51 C54 31.7(17) . . . . ?
C49 C48 C51 C53 68.6(17) . . . . ?
C47 C48 C51 C53 -109.0(16) . . . . ?
K2 C48 C51 C53 159.4(14) . . . . ?
C49 C48 C51 C54X -14(2) . . . . ?
C47 C48 C51 C54X 167.9(18) . . . . ?
K2 C48 C51 C54X 76.2(18) . . . . ?
C49 C48 C51 C52X -130.6(16) . . . . ?
C47 C48 C51 C52X 51.8(17) . . . . ?
K2 C48 C51 C52X -39.9(16) . . . . ?
C49 C48 C51 C52 -176.3(14) . . . . ?
C47 C48 C51 C52 6.1(17) . . . . ?
K2 C48 C51 C52 -85.6(14) . . . . ?
C49 C50 C55 C57 76.3(11) . . . . ?
C45 C50 C55 C57 -103.2(10) . . . . ?
K2 C50 C55 C57 -11.8(10) . . . . ?
Cr2 O6 C56 C57 84.6(11) . . . . ?
K2 O6 C56 C57 -90.3(8) . . . . ?
Cr2 O6 C56 C61 -99.1(10) . . . . ?
K2 O6 C56 C61 86.1(8) . . . . ?
Cr2 O6 C56 K2 174.8(10) . . . . ?
O6 C56 C57 C58 171.9(9) . . . . ?
C61 C56 C57 C58 -4.4(14) . . . . ?
K2 C56 C57 C58 118.7(9) . . . . ?
O6 C56 C57 C55 -9.6(13) . . . . ?
C61 C56 C57 C55 174.1(8) . . . . ?
K2 C56 C57 C55 -62.9(9) . . . . ?
C50 C55 C57 C56 53.2(12) . . . . ?
C50 C55 C57 C58 -128.3(10) . . . . ?
C56 C57 C58 C59 4.5(16) . . . . ?
C55 C57 C58 C59 -173.9(10) . . . . ?
C57 C58 C59 C60 -2.6(16) . . . . ?
C57 C58 C59 C62 179.5(10) . . . . ?
C58 C59 C60 C61 0.7(15) . . . . ?
C62 C59 C60 C61 178.5(9) . . . . ?
O6 C56 C61 C60 -174.0(8) . . . . ?
C57 C56 C61 C60 2.4(13) . . . . ?
K2 C56 C61 C60 -122.5(8) . . . . ?
O6 C56 C61 C66 11.4(12) . . . . ?
C57 C56 C61 C66 -172.3(8) . . . . ?
K2 C56 C61 C66 62.8(9) . . . . ?
C59 C60 C61 C56 -0.5(14) . . . . ?
C59 C60 C61 C66 174.1(9) . . . . ?
C60 C59 C62 C65 -105.7(14) . . . . ?
C58 C59 C62 C65 72.1(14) . . . . ?
C60 C59 C62 C64 130.0(12) . . . . ?
C58 C59 C62 C64 -52.2(15) . . . . ?
C60 C59 C62 C63 11.2(16) . . . . ?
C58 C59 C62 C63 -171.0(12) . . . . ?
C56 C61 C66 C68 -51.2(12) . . . . ?
C60 C61 C66 C68 134.2(9) . . . . ?
Cr2 O7 C67 C72 83.7(8) . . . . ?
Cr2 O7 C67 C68 -95.5(7) . . . . ?
Cr2 O7 C67 K2 -10.2(6) . . . . ?
C72 C67 C68 C69 1.4(11) . . . . ?
O7 C67 C68 C69 -179.4(7) . . . . ?
K2 C67 C68 C69 74.6(6) . . . . ?
C72 C67 C68 C66 177.4(7) . . . . ?
O7 C67 C68 C66 -3.4(11) . . . . ?
K2 C67 C68 C66 -109.4(7) . . . . ?
C72 C67 C68 K2 -73.2(7) . . . . ?
O7 C67 C68 K2 106.0(6) . . . . ?
C61 C66 C68 C69 -87.6(10) . . . . ?
C61 C66 C68 C67 96.5(9) . . . . ?
C61 C66 C68 K2 6.2(9) . . . . ?
C67 C68 C69 C70 0.7(12) . . . . ?
C66 C68 C69 C70 -175.4(8) . . . . ?
K2 C68 C69 C70 73.2(8) . . . . ?
C67 C68 C69 K2 -72.5(6) . . . . ?
C66 C68 C69 K2 111.4(7) . . . . ?
C68 C69 C70 C71 -2.7(13) . . . . ?
K2 C69 C70 C71 65.3(7) . . . . ?
C68 C69 C70 C73 175.2(8) . . . . ?
K2 C69 C70 C73 -116.8(8) . . . . ?
C69 C70 C71 C72 2.8(13) . . . . ?
C73 C70 C71 C72 -175.2(8) . . . . ?
O7 C67 C72 C71 179.6(8) . . . . ?
C68 C67 C72 C71 -1.2(12) . . . . ?
K2 C67 C72 C71 -71.6(8) . . . . ?
O7 C67 C72 C77 1.9(12) . . . . ?
C68 C67 C72 C77 -179.0(7) . . . . ?
K2 C67 C72 C77 110.7(8) . . . . ?
O7 C67 C72 K2 -108.8(7) . . . . ?
C68 C67 C72 K2 70.3(7) . . . . ?
C70 C71 C72 C67 -0.9(13) . . . . ?
C70 C71 C72 C77 176.9(8) . . . . ?
C70 C71 C72 K2 -68.3(8) . . . . ?
C69 C70 C73 C74 6.2(15) . . . . ?
C71 C70 C73 C74 -175.9(12) . . . . ?
C69 C70 C73 C76 -120.5(11) . . . . ?
C71 C70 C73 C76 57.4(12) . . . . ?
C69 C70 C73 C75 126.1(11) . . . . ?
C71 C70 C73 C75 -56.0(12) . . . . ?
C67 C72 C77 C79 -97.6(11) . . . . ?
C71 C72 C77 C79 84.7(11) . . . . ?
K2 C72 C77 C79 -10.4(11) . . . . ?
Cr2 O8 C78 C83 -90.9(9) . . . . ?
K2 O8 C78 C83 86.2(8) . . . . ?
Cr2 O8 C78 C79 92.0(9) . . . . ?
K2 O8 C78 C79 -91.0(8) . . . . ?
Cr2 O8 C78 K2 -177.1(9) . . . . ?
O8 C78 C79 C80 175.9(10) . . . . ?
C83 C78 C79 C80 -1.2(14) . . . . ?
K2 C78 C79 C80 129.1(9) . . . . ?
O8 C78 C79 C77 -9.3(13) . . . . ?
C83 C78 C79 C77 173.6(8) . . . . ?
K2 C78 C79 C77 -56.1(10) . . . . ?
C72 C77 C79 C80 -138.5(11) . . . . ?
C72 C77 C79 C78 47.0(12) . . . . ?
C78 C79 C80 C81 0.9(19) . . . . ?
C77 C79 C80 C81 -173.7(12) . . . . ?
C79 C80 C81 C82 0(2) . . . . ?
C79 C80 C81 C84 177.7(15) . . . . ?
C80 C81 C82 C83 0(2) . . . . ?
C84 C81 C82 C83 -177.8(15) . . . . ?
C81 C82 C83 C78 -0.8(17) . . . . ?
C81 C82 C83 C88 170.7(11) . . . . ?
O8 C78 C83 C82 -176.0(9) . . . . ?
C79 C78 C83 C82 1.2(14) . . . . ?
K2 C78 C83 C82 -130.5(9) . . . . ?
O8 C78 C83 C88 12.4(12) . . . . ?
C79 C78 C83 C88 -170.5(8) . . . . ?
K2 C78 C83 C88 57.8(9) . . . . ?
C80 C81 C84 C87X 5(3) . . . . ?
C82 C81 C84 C87X -177(3) . . . . ?
C80 C81 C84 C87 -52(2) . . . . ?
C82 C81 C84 C87 127(2) . . . . ?
C80 C81 C84 C86 -169(2) . . . . ?
C82 C81 C84 C86 9(3) . . . . ?
C80 C81 C84 C86X -125(2) . . . . ?
C82 C81 C84 C86X 53(3) . . . . ?
C80 C81 C84 C85 64(3) . . . . ?
C82 C81 C84 C85 -118(2) . . . . ?
C80 C81 C84 C85X 126(2) . . . . ?
C82 C81 C84 C85X -56(2) . . . . ?
C82 C83 C88 C46 142.2(10) . . . . ?
C78 C83 C88 C46 -46.3(12) . . . . ?
C47 C46 C88 C83 -83.1(11) . . . . ?
C45 C46 C88 C83 98.4(11) . . . . ?
K2 C46 C88 C83 6.0(10) . . . . ?
O4 Cr1 O9 Cr2 158.5(2) . . . . ?
O1 Cr1 O9 Cr2 -111.1(2) . . . . ?
O10 Cr1 O9 Cr2 -20.7(2) . . . . ?
O3 Cr1 O9 Cr2 74.9(2) . . . . ?
K3 Cr1 O9 Cr2 -94.9(2) . . . . ?
K1 Cr1 O9 Cr2 156.10(13) . . . . ?
O4 Cr1 O9 K3 -106.5(2) . . . . ?
O1 Cr1 O9 K3 -16.2(2) . . . . ?
O10 Cr1 O9 K3 74.2(2) . . . . ?
O3 Cr1 O9 K3 169.9(2) . . . . ?
K1 Cr1 O9 K3 -109.0(2) . . . . ?
O8 Cr2 O9 Cr1 -150.9(3) . . . . ?
O5 Cr2 O9 Cr1 118.3(3) . . . . ?
O10 Cr2 O9 Cr1 20.9(2) . . . . ?
O7 Cr2 O9 Cr1 -63.2(3) . . . . ?
K3 Cr2 O9 Cr1 94.8(3) . . . . ?
K2 Cr2 O9 Cr1 -152.15(12) . . . . ?
O8 Cr2 O9 K3 114.2(2) . . . . ?
O5 Cr2 O9 K3 23.5(2) . . . . ?
O10 Cr2 O9 K3 -74.0(2) . . . . ?
O7 Cr2 O9 K3 -158.0(2) . . . . ?
K2 Cr2 O9 K3 113.01(19) . . . . ?
O8 Cr2 O10 Cr1 24.6(13) . . . . ?
O6 Cr2 O10 Cr1 157.4(2) . . . . ?
O5 Cr2 O10 Cr1 -110.9(2) . . . . ?
O9 Cr2 O10 Cr1 -20.6(2) . . . . ?
O7 Cr2 O10 Cr1 77.2(2) . . . . ?
K3 Cr2 O10 Cr1 -75.22(18) . . . . ?
K2 Cr2 O10 Cr1 150.51(16) . . . . ?
O2 Cr1 O10 Cr2 -154.0(2) . . . . ?
O1 Cr1 O10 Cr2 116.0(2) . . . . ?
O9 Cr1 O10 Cr2 20.7(2) . . . . ?
O3 Cr1 O10 Cr2 -66.9(2) . . . . ?
K3 Cr1 O10 Cr2 75.59(18) . . . . ?
K1 Cr1 O10 Cr2 -156.30(12) . . . . ?
C12 O2 K1 O4 179.6(6) . . . . ?
Cr1 O2 K1 O4 -2.8(2) . . . . ?
C12 O2 K1 O11 -0.6(6) . . . . ?
Cr1 O2 K1 O11 177.1(3) . . . . ?
C12 O2 K1 O12 156.4(11) . . . . ?
Cr1 O2 K1 O12 -25.9(12) . . . . ?
C12 O2 K1 C34 179.4(5) . . . . ?
Cr1 O2 K1 C34 -3.0(3) . . . . ?
Cr1 O2 K1 C12 177.6(7) . . . . ?
C12 O2 K1 C6 -84.8(5) . . . . ?
Cr1 O2 K1 C6 92.8(3) . . . . ?
C12 O2 K1 C5 -75.1(5) . . . . ?
Cr1 O2 K1 C5 102.5(3) . . . . ?
C12 O2 K1 C2 -124.8(5) . . . . ?
Cr1 O2 K1 C2 52.8(3) . . . . ?
C12 O2 K1 C1 -114.9(6) . . . . ?
Cr1 O2 K1 C1 62.8(3) . . . . ?
C12 O2 K1 C3 -111.2(5) . . . . ?
Cr1 O2 K1 C3 66.5(3) . . . . ?
C12 O2 K1 C4 -87.7(5) . . . . ?
Cr1 O2 K1 C4 89.9(3) . . . . ?
C34 O4 K1 O2 -179.5(6) . . . . ?
Cr1 O4 K1 O2 2.8(2) . . . . ?
C34 O4 K1 O11 179.8(13) . . . . ?
Cr1 O4 K1 O11 2.1(14) . . . . ?
C34 O4 K1 O12 -4.8(6) . . . . ?
Cr1 O4 K1 O12 177.5(3) . . . . ?
Cr1 O4 K1 C34 -177.7(6) . . . . ?
C34 O4 K1 C12 -179.4(5) . . . . ?
Cr1 O4 K1 C12 2.9(2) . . . . ?
C34 O4 K1 C6 124.5(5) . . . . ?
Cr1 O4 K1 C6 -53.2(2) . . . . ?
C34 O4 K1 C5 110.5(5) . . . . ?
Cr1 O4 K1 C5 -67.2(3) . . . . ?
C34 O4 K1 C2 84.3(5) . . . . ?
Cr1 O4 K1 C2 -93.4(3) . . . . ?
C34 O4 K1 C1 114.2(5) . . . . ?
Cr1 O4 K1 C1 -63.5(3) . . . . ?
C34 O4 K1 C3 74.5(5) . . . . ?
Cr1 O4 K1 C3 -103.2(3) . . . . ?
C34 O4 K1 C4 87.0(5) . . . . ?
Cr1 O4 K1 C4 -90.7(3) . . . . ?
O4 C34 K1 O2 0.4(5) . . . . ?
C35 C34 K1 O2 -113.7(5) . . . . ?
C39 C34 K1 O2 115.6(6) . . . . ?
C35 C34 K1 O4 -114.1(8) . . . . ?
C39 C34 K1 O4 115.2(8) . . . . ?
O4 C34 K1 O12 175.5(5) . . . . ?
C35 C34 K1 O12 61.4(5) . . . . ?
C39 C34 K1 O12 -69.2(6) . . . . ?
O4 C34 K1 C12 0.6(5) . . . . ?
C35 C34 K1 C12 -113.5(5) . . . . ?
C39 C34 K1 C12 115.9(6) . . . . ?
O4 C34 K1 C6 -53.0(5) . . . . ?
C35 C34 K1 C6 -167.1(5) . . . . ?
C39 C34 K1 C6 62.2(6) . . . . ?
O4 C34 K1 C5 -72.7(5) . . . . ?
C35 C34 K1 C5 173.1(5) . . . . ?
C39 C34 K1 C5 42.5(6) . . . . ?
O4 C34 K1 C2 -79.7(5) . . . . ?
C35 C34 K1 C2 166.2(6) . . . . ?
C39 C34 K1 C2 35.6(5) . . . . ?
O4 C34 K1 C1 -54.3(5) . . . . ?
C35 C34 K1 C1 -168.4(6) . . . . ?
C39 C34 K1 C1 61.0(6) . . . . ?
O4 C34 K1 C3 -99.0(5) . . . . ?
C35 C34 K1 C3 146.8(6) . . . . ?
C39 C34 K1 C3 16.2(5) . . . . ?
O4 C34 K1 C4 -94.8(5) . . . . ?
C35 C34 K1 C4 151.1(5) . . . . ?
C39 C34 K1 C4 20.5(6) . . . . ?
C13 C12 K1 O2 -113.6(8) . . . . ?
C17 C12 K1 O2 112.0(9) . . . . ?
O2 C12 K1 O4 -0.4(5) . . . . ?
C13 C12 K1 O4 -114.0(6) . . . . ?
C17 C12 K1 O4 111.6(6) . . . . ?
O2 C12 K1 O11 179.4(6) . . . . ?
C13 C12 K1 O11 65.9(6) . . . . ?
C17 C12 K1 O11 -68.6(6) . . . . ?
O2 C12 K1 O12 -153.3(13) . . . . ?
C13 C12 K1 O12 93.2(14) . . . . ?
C17 C12 K1 O12 -41.3(16) . . . . ?
O2 C12 K1 C34 -0.6(5) . . . . ?
C13 C12 K1 C34 -114.2(6) . . . . ?
C17 C12 K1 C34 111.3(6) . . . . ?
O2 C12 K1 C6 79.4(5) . . . . ?
C13 C12 K1 C6 -34.1(5) . . . . ?
C17 C12 K1 C6 -168.6(7) . . . . ?
O2 C12 K1 C5 98.7(5) . . . . ?
C13 C12 K1 C5 -14.9(5) . . . . ?
C17 C12 K1 C5 -149.4(6) . . . . ?
O2 C12 K1 C2 52.8(5) . . . . ?
C13 C12 K1 C2 -60.8(6) . . . . ?
C17 C12 K1 C2 164.8(6) . . . . ?
O2 C12 K1 C1 53.9(5) . . . . ?
C13 C12 K1 C1 -59.6(5) . . . . ?
C17 C12 K1 C1 165.9(7) . . . . ?
O2 C12 K1 C3 72.1(5) . . . . ?
C13 C12 K1 C3 -41.5(6) . . . . ?
C17 C12 K1 C3 -176.0(6) . . . . ?
O2 C12 K1 C4 94.3(5) . . . . ?
C13 C12 K1 C4 -19.3(6) . . . . ?
C17 C12 K1 C4 -153.8(6) . . . . ?
C5 C6 K1 O2 156.2(6) . . . . ?
C1 C6 K1 O2 -81.1(5) . . . . ?
C11 C6 K1 O2 38.4(5) . . . . ?
C5 C6 K1 O4 -143.3(5) . . . . ?
C1 C6 K1 O4 -20.7(4) . . . . ?
C11 C6 K1 O4 98.9(6) . . . . ?
C5 C6 K1 O11 47.7(6) . . . . ?
C1 C6 K1 O11 170.4(5) . . . . ?
C11 C6 K1 O11 -70.1(6) . . . . ?
C5 C6 K1 O12 -38.6(6) . . . . ?
C1 C6 K1 O12 84.1(6) . . . . ?
C11 C6 K1 O12 -156.4(6) . . . . ?
C5 C6 K1 C34 -125.5(5) . . . . ?
C1 C6 K1 C34 -2.8(5) . . . . ?
C11 C6 K1 C34 116.7(6) . . . . ?
C5 C6 K1 C12 129.6(6) . . . . ?
C1 C6 K1 C12 -107.8(5) . . . . ?
C11 C6 K1 C12 11.8(5) . . . . ?
C1 C6 K1 C5 122.7(7) . . . . ?
C11 C6 K1 C5 -117.8(8) . . . . ?
C5 C6 K1 C2 -92.4(6) . . . . ?
C1 C6 K1 C2 30.3(4) . . . . ?
C11 C6 K1 C2 149.8(7) . . . . ?
C5 C6 K1 C1 -122.7(7) . . . . ?
C11 C6 K1 C1 119.5(8) . . . . ?
C5 C6 K1 C3 -60.1(5) . . . . ?
C1 C6 K1 C3 62.6(5) . . . . ?
C11 C6 K1 C3 -177.8(7) . . . . ?
C5 C6 K1 C4 -28.1(5) . . . . ?
C1 C6 K1 C4 94.6(5) . . . . ?
C11 C6 K1 C4 -145.9(7) . . . . ?
C4 C5 K1 O2 -146.9(5) . . . . ?
C6 C5 K1 O2 -19.6(5) . . . . ?
C4 C5 K1 O4 -91.8(5) . . . . ?
C6 C5 K1 O4 35.5(5) . . . . ?
C4 C5 K1 O11 100.9(5) . . . . ?
C6 C5 K1 O11 -131.8(6) . . . . ?
C4 C5 K1 O12 22.5(6) . . . . ?
C6 C5 K1 O12 149.8(5) . . . . ?
C4 C5 K1 C34 -70.9(5) . . . . ?
C6 C5 K1 C34 56.4(5) . . . . ?
C4 C5 K1 C12 -168.9(5) . . . . ?
C6 C5 K1 C12 -41.6(5) . . . . ?
C4 C5 K1 C6 -127.3(8) . . . . ?
C4 C5 K1 C2 -63.3(5) . . . . ?
C6 C5 K1 C2 64.0(5) . . . . ?
C4 C5 K1 C1 -96.2(6) . . . . ?
C6 C5 K1 C1 31.1(4) . . . . ?
C4 C5 K1 C3 -30.9(5) . . . . ?
C6 C5 K1 C3 96.4(6) . . . . ?
C6 C5 K1 C4 127.3(8) . . . . ?
C3 C2 K1 O2 144.1(5) . . . . ?
C1 C2 K1 O2 20.1(5) . . . . ?
C44 C2 K1 O2 -99.0(6) . . . . ?
C3 C2 K1 O4 -155.6(6) . . . . ?
C1 C2 K1 O4 80.4(5) . . . . ?
C44 C2 K1 O4 -38.7(5) . . . . ?
C3 C2 K1 O11 41.0(6) . . . . ?
C1 C2 K1 O11 -83.0(6) . . . . ?
C44 C2 K1 O11 157.9(6) . . . . ?
C3 C2 K1 O12 -48.5(6) . . . . ?
C1 C2 K1 O12 -172.5(5) . . . . ?
C44 C2 K1 O12 68.4(6) . . . . ?
C3 C2 K1 C34 -128.7(6) . . . . ?
C1 C2 K1 C34 107.4(5) . . . . ?
C44 C2 K1 C34 -11.7(5) . . . . ?
C3 C2 K1 C12 126.5(5) . . . . ?
C1 C2 K1 C12 2.6(5) . . . . ?
C44 C2 K1 C12 -116.6(6) . . . . ?
C3 C2 K1 C6 93.4(6) . . . . ?
C1 C2 K1 C6 -30.6(4) . . . . ?
C44 C2 K1 C6 -149.7(7) . . . . ?
C3 C2 K1 C5 60.5(5) . . . . ?
C1 C2 K1 C5 -63.5(5) . . . . ?
C44 C2 K1 C5 177.4(7) . . . . ?
C3 C2 K1 C1 124.0(8) . . . . ?
C44 C2 K1 C1 -119.1(8) . . . . ?
C1 C2 K1 C3 -124.0(8) . . . . ?
C44 C2 K1 C3 116.9(8) . . . . ?
C3 C2 K1 C4 28.4(5) . . . . ?
C1 C2 K1 C4 -95.6(5) . . . . ?
C44 C2 K1 C4 145.3(7) . . . . ?
O1 C1 K1 O2 -36.1(5) . . . . ?
C2 C1 K1 O2 -155.6(6) . . . . ?
C6 C1 K1 O2 80.8(5) . . . . ?
O1 C1 K1 O4 37.8(5) . . . . ?
C2 C1 K1 O4 -81.6(5) . . . . ?
C6 C1 K1 O4 154.8(5) . . . . ?
O1 C1 K1 O11 -128.1(6) . . . . ?
C2 C1 K1 O11 112.5(5) . . . . ?
C6 C1 K1 O11 -11.1(6) . . . . ?
O1 C1 K1 O12 128.5(5) . . . . ?
C2 C1 K1 O12 9.0(6) . . . . ?
C6 C1 K1 O12 -114.6(5) . . . . ?
O1 C1 K1 C34 59.9(5) . . . . ?
C2 C1 K1 C34 -59.5(5) . . . . ?
C6 C1 K1 C34 176.9(5) . . . . ?
O1 C1 K1 C12 -57.7(5) . . . . ?
C2 C1 K1 C12 -177.2(5) . . . . ?
C6 C1 K1 C12 59.2(5) . . . . ?
O1 C1 K1 C6 -117.0(7) . . . . ?
C2 C1 K1 C6 123.6(7) . . . . ?
O1 C1 K1 C5 -147.7(7) . . . . ?
C2 C1 K1 C5 92.9(5) . . . . ?
C6 C1 K1 C5 -30.7(5) . . . . ?
O1 C1 K1 C2 119.4(8) . . . . ?
C6 C1 K1 C2 -123.6(7) . . . . ?
O1 C1 K1 C3 149.4(7) . . . . ?
C2 C1 K1 C3 30.0(5) . . . . ?
C6 C1 K1 C3 -93.6(5) . . . . ?
O1 C1 K1 C4 -179.1(6) . . . . ?
C2 C1 K1 C4 61.4(5) . . . . ?
C6 C1 K1 C4 -62.2(5) . . . . ?
C4 C3 K1 O2 92.1(5) . . . . ?
C2 C3 K1 O2 -34.8(5) . . . . ?
C4 C3 K1 O4 147.0(5) . . . . ?
C2 C3 K1 O4 20.1(5) . . . . ?
C4 C3 K1 O11 -19.5(6) . . . . ?
C2 C3 K1 O11 -146.4(5) . . . . ?
C4 C3 K1 O12 -100.5(5) . . . . ?
C2 C3 K1 O12 132.5(5) . . . . ?
C4 C3 K1 C34 169.3(5) . . . . ?
C2 C3 K1 C34 42.3(5) . . . . ?
C4 C3 K1 C12 71.5(5) . . . . ?
C2 C3 K1 C12 -55.4(5) . . . . ?
C4 C3 K1 C6 63.5(5) . . . . ?
C2 C3 K1 C6 -63.5(5) . . . . ?
C4 C3 K1 C5 30.9(5) . . . . ?
C2 C3 K1 C5 -96.0(6) . . . . ?
C4 C3 K1 C2 126.9(8) . . . . ?
C4 C3 K1 C1 96.6(6) . . . . ?
C2 C3 K1 C1 -30.3(5) . . . . ?
C2 C3 K1 C4 -126.9(8) . . . . ?
C5 C4 K1 O2 32.2(5) . . . . ?
C3 C4 K1 O2 -90.2(5) . . . . ?
C7 C4 K1 O2 151.8(7) . . . . ?
C5 C4 K1 O4 90.4(5) . . . . ?
C3 C4 K1 O4 -32.0(5) . . . . ?
C7 C4 K1 O4 -149.9(7) . . . . ?
C5 C4 K1 O11 -76.2(5) . . . . ?
C3 C4 K1 O11 161.4(5) . . . . ?
C7 C4 K1 O11 43.4(7) . . . . ?
C5 C4 K1 O12 -159.1(5) . . . . ?
C3 C4 K1 O12 78.5(5) . . . . ?
C7 C4 K1 O12 -39.5(7) . . . . ?
C5 C4 K1 C34 112.2(5) . . . . ?
C3 C4 K1 C34 -10.2(5) . . . . ?
C7 C4 K1 C34 -128.1(7) . . . . ?
C5 C4 K1 C12 10.5(5) . . . . ?
C3 C4 K1 C12 -111.8(5) . . . . ?
C7 C4 K1 C12 130.2(7) . . . . ?
C5 C4 K1 C6 28.7(5) . . . . ?
C3 C4 K1 C6 -93.7(6) . . . . ?
C7 C4 K1 C6 148.4(8) . . . . ?
C3 C4 K1 C5 -122.4(8) . . . . ?
C7 C4 K1 C5 119.7(9) . . . . ?
C5 C4 K1 C2 93.7(6) . . . . ?
C3 C4 K1 C2 -28.7(5) . . . . ?
C7 C4 K1 C2 -146.7(8) . . . . ?
C5 C4 K1 C1 61.4(5) . . . . ?
C3 C4 K1 C1 -61.0(5) . . . . ?
C7 C4 K1 C1 -178.9(8) . . . . ?
C5 C4 K1 C3 122.4(8) . . . . ?
C7 C4 K1 C3 -117.9(9) . . . . ?
O2 K1 O11 C89 -11(2) . . . . ?
O4 K1 O11 C89 -10(3) . . . . ?
O12 K1 O11 C89 174(2) . . . . ?
C12 K1 O11 C89 -11(2) . . . . ?
C6 K1 O11 C89 43(2) . . . . ?
C5 K1 O11 C89 61(2) . . . . ?
C2 K1 O11 C89 76(2) . . . . ?
C1 K1 O11 C89 48(2) . . . . ?
C3 K1 O11 C89 92(2) . . . . ?
C4 K1 O11 C89 84(2) . . . . ?
O2 K1 O11 C89X 14(2) . . . . ?
O4 K1 O11 C89X 14(3) . . . . ?
O12 K1 O11 C89X -161(2) . . . . ?
C12 K1 O11 C89X 14(2) . . . . ?
C6 K1 O11 C89X 68(2) . . . . ?
C5 K1 O11 C89X 85(2) . . . . ?
C2 K1 O11 C89X 100(2) . . . . ?
C1 K1 O11 C89X 72(2) . . . . ?
C3 K1 O11 C89X 116(2) . . . . ?
C4 K1 O11 C89X 108(2) . . . . ?
O2 K1 O11 C92 -179.9(16) . . . . ?
O4 K1 O11 C92 -179.3(14) . . . . ?
O12 K1 O11 C92 5.1(16) . . . . ?
C12 K1 O11 C92 179.9(16) . . . . ?
C6 K1 O11 C92 -126.0(16) . . . . ?
C5 K1 O11 C92 -108.3(16) . . . . ?
C2 K1 O11 C92 -93.7(16) . . . . ?
C1 K1 O11 C92 -121.4(16) . . . . ?
C3 K1 O11 C92 -77.7(16) . . . . ?
C4 K1 O11 C92 -85.3(16) . . . . ?
C89X O11 C89 C90 41(4) . . . . ?
C92 O11 C89 C90 -50(3) . . . . ?
K1 O11 C89 C90 138(2) . . . . ?
C89X O11 C89 K1 -97(5) . . . . ?
C92 O11 C89 K1 172(2) . . . . ?
O2 K1 C89 O11 170(2) . . . . ?
O4 K1 C89 O11 176.0(12) . . . . ?
O12 K1 C89 O11 -6(2) . . . . ?
C34 K1 C89 O11 -173.4(17) . . . . ?
C12 K1 C89 O11 168(2) . . . . ?
C6 K1 C89 O11 -136(2) . . . . ?
C5 K1 C89 O11 -114(2) . . . . ?
C2 K1 C89 O11 -117.5(19) . . . . ?
C1 K1 C89 O11 -139(2) . . . . ?
C3 K1 C89 O11 -95(2) . . . . ?
C4 K1 C89 O11 -94(2) . . . . ?
O2 K1 C89 C90 112(3) . . . . ?
O4 K1 C89 C90 118(2) . . . . ?
O11 K1 C89 C90 -58(2) . . . . ?
O12 K1 C89 C90 -64(3) . . . . ?
C34 K1 C89 C90 128(2) . . . . ?
C12 K1 C89 C90 110(3) . . . . ?
C6 K1 C89 C90 165(3) . . . . ?
C5 K1 C89 C90 -172(3) . . . . ?
C2 K1 C89 C90 -176(2) . . . . ?
C1 K1 C89 C90 163(3) . . . . ?
C3 K1 C89 C90 -154(3) . . . . ?
C4 K1 C89 C90 -152(3) . . . . ?
O11 C89 C90 C91 32(4) . . . . ?
K1 C89 C90 C91 71(4) . . . . ?
C89 C90 C91 C92 -8(5) . . . . ?
C89 O11 C92 C91X -18(3) . . . . ?
C89X O11 C92 C91X -42(3) . . . . ?
K1 O11 C92 C91X 152(2) . . . . ?
C89 O11 C92 C91 45(3) . . . . ?
C89X O11 C92 C91 21(3) . . . . ?
K1 O11 C92 C91 -146(2) . . . . ?
C90 C91 C92 O11 -20(4) . . . . ?
C90 C91 C92 C91X 78(4) . . . . ?
C89 O11 C89X C90X -54(5) . . . . ?
C92 O11 C89X C90X 43(3) . . . . ?
K1 O11 C89X C90X -146(2) . . . . ?
C89 O11 C89X K1 93(5) . . . . ?
C92 O11 C89X K1 -170(2) . . . . ?
O2 K1 C89X O11 -167(2) . . . . ?
O4 K1 C89X O11 -174.2(11) . . . . ?
O12 K1 C89X O11 19(2) . . . . ?
C34 K1 C89X O11 171.2(15) . . . . ?
C12 K1 C89X O11 -165(2) . . . . ?
C6 K1 C89X O11 -113.1(19) . . . . ?
C5 K1 C89X O11 -90.7(19) . . . . ?
C2 K1 C89X O11 -96.3(19) . . . . ?
C1 K1 C89X O11 -117.5(18) . . . . ?
C3 K1 C89X O11 -72(2) . . . . ?
C4 K1 C89X O11 -71.2(19) . . . . ?
O2 K1 C89X C90X -115(3) . . . . ?
O4 K1 C89X C90X -123(2) . . . . ?
O11 K1 C89X C90X 52(2) . . . . ?
O12 K1 C89X C90X 71(3) . . . . ?
C34 K1 C89X C90X -137(2) . . . . ?
C12 K1 C89X C90X -113(3) . . . . ?
C6 K1 C89X C90X -61(3) . . . . ?
C5 K1 C89X C90X -39(3) . . . . ?
C2 K1 C89X C90X -45(3) . . . . ?
C1 K1 C89X C90X -66(3) . . . . ?
C3 K1 C89X C90X -20(3) . . . . ?
C4 K1 C89X C90X -20(3) . . . . ?
O11 C89X C90X C91X -26(4) . . . . ?
K1 C89X C90X C91X -62(5) . . . . ?
C89X C90X C91X C92 2(5) . . . . ?
O11 C92 C91X C90X 22(4) . . . . ?
C91 C92 C91X C90X -70(3) . . . . ?
O2 K1 O12 C96 24.2(16) . . . . ?
O4 K1 O12 C96 3.3(9) . . . . ?
O11 K1 O12 C96 -177.7(9) . . . . ?
C34 K1 O12 C96 1.6(9) . . . . ?
C12 K1 O12 C96 154.8(13) . . . . ?
C6 K1 O12 C96 -85.3(9) . . . . ?
C5 K1 O12 C96 -101.1(9) . . . . ?
C2 K1 O12 C96 -51.8(9) . . . . ?
C1 K1 O12 C96 -55.5(9) . . . . ?
C3 K1 O12 C96 -69.4(9) . . . . ?
C4 K1 O12 C96 -92.3(9) . . . . ?
O2 K1 O12 C93 -166.3(12) . . . . ?
O4 K1 O12 C93 172.9(13) . . . . ?
O11 K1 O12 C93 -8.2(13) . . . . ?
C34 K1 O12 C93 171.1(13) . . . . ?
C12 K1 O12 C93 -36(2) . . . . ?
C6 K1 O12 C93 84.2(13) . . . . ?
C5 K1 O12 C93 68.4(13) . . . . ?
C2 K1 O12 C93 117.7(13) . . . . ?
C1 K1 O12 C93 114.0(13) . . . . ?
C3 K1 O12 C93 100.1(13) . . . . ?
C4 K1 O12 C93 77.2(13) . . . . ?
C96 O12 C93 C94 30.5(15) . . . . ?
K1 O12 C93 C94 -139.3(11) . . . . ?
O12 C93 C94 C95 -15.5(16) . . . . ?
C93 C94 C95 C96 -4.1(17) . . . . ?
C93 O12 C96 C95 -33.2(15) . . . . ?
K1 O12 C96 C95 140.3(10) . . . . ?
C93 O12 C96 K1 -173.5(11) . . . . ?
C94 C95 C96 O12 22.8(17) . . . . ?
C94 C95 C96 K1 67.1(18) . . . . ?
O2 K1 C96 O12 -170.8(6) . . . . ?
O4 K1 C96 O12 -176.9(9) . . . . ?
O11 K1 C96 O12 2.3(9) . . . . ?
C34 K1 C96 O12 -178.3(9) . . . . ?
C12 K1 C96 O12 -158.1(11) . . . . ?
C6 K1 C96 O12 112.2(8) . . . . ?
C5 K1 C96 O12 88.3(9) . . . . ?
C2 K1 C96 O12 129.5(9) . . . . ?
C1 K1 C96 O12 133.6(8) . . . . ?
C3 K1 C96 O12 107.5(9) . . . . ?
C4 K1 C96 O12 87.8(9) . . . . ?
O2 K1 C96 C95 124.2(13) . . . . ?
O4 K1 C96 C95 118.1(14) . . . . ?
O11 K1 C96 C95 -62.7(15) . . . . ?
O12 K1 C96 C95 -65.0(14) . . . . ?
C34 K1 C96 C95 116.7(15) . . . . ?
C12 K1 C96 C95 136.9(14) . . . . ?
C6 K1 C96 C95 47.2(15) . . . . ?
C5 K1 C96 C95 23.3(15) . . . . ?
C2 K1 C96 C95 64.5(14) . . . . ?
C1 K1 C96 C95 68.6(14) . . . . ?
C3 K1 C96 C95 42.5(14) . . . . ?
C4 K1 C96 C95 22.8(14) . . . . ?
C78 O8 K2 O6 179.7(6) . . . . ?
Cr2 O8 K2 O6 -2.6(2) . . . . ?
C78 O8 K2 O13 166.1(13) . . . . ?
Cr2 O8 K2 O13 -16.2(14) . . . . ?
C78 O8 K2 O14 -0.5(6) . . . . ?
Cr2 O8 K2 O14 177.1(3) . . . . ?
C78 O8 K2 C56 -180.0(6) . . . . ?
Cr2 O8 K2 C56 -2.3(3) . . . . ?
C78 O8 K2 C47 -74.9(6) . . . . ?
Cr2 O8 K2 C47 102.8(3) . . . . ?
C78 O8 K2 C49 -111.4(6) . . . . ?
Cr2 O8 K2 C49 66.2(3) . . . . ?
C78 O8 K2 C68 123.1(6) . . . . ?
Cr2 O8 K2 C68 -59.2(3) . . . . ?
C78 O8 K2 C48 -87.8(6) . . . . ?
Cr2 O8 K2 C48 89.8(3) . . . . ?
C78 O8 K2 C67 113.5(6) . . . . ?
Cr2 O8 K2 C67 -68.9(3) . . . . ?
C78 O8 K2 C46 -84.6(6) . . . . ?
Cr2 O8 K2 C46 93.1(3) . . . . ?
C78 O8 K2 C50 -125.0(6) . . . . ?
Cr2 O8 K2 C50 52.7(3) . . . . ?
C56 O6 K2 O8 179.3(5) . . . . ?
Cr2 O6 K2 O8 2.5(2) . . . . ?
C56 O6 K2 O13 -3.6(5) . . . . ?
Cr2 O6 K2 O13 179.7(3) . . . . ?
C56 O6 K2 O14 178.4(10) . . . . ?
Cr2 O6 K2 O14 1.6(10) . . . . ?
Cr2 O6 K2 C56 -176.7(6) . . . . ?
C56 O6 K2 C47 110.2(5) . . . . ?
Cr2 O6 K2 C47 -66.5(3) . . . . ?
C56 O6 K2 C49 73.5(5) . . . . ?
Cr2 O6 K2 C49 -103.2(3) . . . . ?
C56 O6 K2 C68 -84.9(5) . . . . ?
Cr2 O6 K2 C68 98.4(3) . . . . ?
C56 O6 K2 C48 86.2(5) . . . . ?
Cr2 O6 K2 C48 -90.5(3) . . . . ?
C56 O6 K2 C67 -114.9(5) . . . . ?
Cr2 O6 K2 C67 68.3(3) . . . . ?
C56 O6 K2 C46 124.0(5) . . . . ?
Cr2 O6 K2 C46 -52.7(3) . . . . ?
C56 O6 K2 C50 83.7(5) . . . . ?
Cr2 O6 K2 C50 -93.1(3) . . . . ?
O6 C56 K2 O8 -0.6(5) . . . . ?
C57 C56 K2 O8 113.4(6) . . . . ?
C61 C56 K2 O8 -115.5(6) . . . . ?
C57 C56 K2 O6 114.1(8) . . . . ?
C61 C56 K2 O6 -114.9(8) . . . . ?
O6 C56 K2 O13 176.6(5) . . . . ?
C57 C56 K2 O13 -69.3(6) . . . . ?
C61 C56 K2 O13 61.8(6) . . . . ?
O6 C56 K2 C47 -72.8(5) . . . . ?
C57 C56 K2 C47 41.3(6) . . . . ?
C61 C56 K2 C47 172.3(5) . . . . ?
O6 C56 K2 C49 -99.5(5) . . . . ?
C57 C56 K2 C49 14.5(6) . . . . ?
C61 C56 K2 C49 145.6(6) . . . . ?
O6 C56 K2 C68 79.4(5) . . . . ?
C57 C56 K2 C68 -166.6(7) . . . . ?
C61 C56 K2 C68 -35.5(5) . . . . ?
O6 C56 K2 C48 -95.3(5) . . . . ?
C57 C56 K2 C48 18.8(6) . . . . ?
C61 C56 K2 C48 149.8(6) . . . . ?
O6 C56 K2 C67 53.6(5) . . . . ?
C57 C56 K2 C67 167.7(6) . . . . ?
C61 C56 K2 C67 -61.3(5) . . . . ?
O6 C56 K2 C46 -53.3(5) . . . . ?
C57 C56 K2 C46 60.8(6) . . . . ?
C61 C56 K2 C46 -168.2(6) . . . . ?
O6 C56 K2 C50 -79.5(5) . . . . ?
C57 C56 K2 C50 34.6(5) . . . . ?
C61 C56 K2 C50 165.6(6) . . . . ?
C46 C47 K2 O8 -19.5(6) . . . . ?
C48 C47 K2 O8 -146.6(6) . . . . ?
C46 C47 K2 O6 35.2(7) . . . . ?
C48 C47 K2 O6 -91.9(6) . . . . ?
C46 C47 K2 O13 149.8(6) . . . . ?
C48 C47 K2 O13 22.7(7) . . . . ?
C46 C47 K2 O14 -128.2(7) . . . . ?
C48 C47 K2 O14 104.8(6) . . . . ?
C46 C47 K2 C56 56.5(7) . . . . ?
C48 C47 K2 C56 -70.6(6) . . . . ?
C46 C47 K2 C49 96.3(7) . . . . ?
C48 C47 K2 C49 -30.8(6) . . . . ?
C46 C47 K2 C68 12.9(9) . . . . ?
C48 C47 K2 C68 -114.2(6) . . . . ?
C46 C47 K2 C48 127.1(10) . . . . ?
C46 C47 K2 C67 -11.1(8) . . . . ?
C48 C47 K2 C67 -138.1(6) . . . . ?
C48 C47 K2 C46 -127.1(10) . . . . ?
C46 C47 K2 C50 63.7(6) . . . . ?
C48 C47 K2 C50 -63.4(6) . . . . ?
C48 C49 K2 O8 92.0(6) . . . . ?
C50 C49 K2 O8 -34.2(6) . . . . ?
C48 C49 K2 O6 146.6(6) . . . . ?
C50 C49 K2 O6 20.4(5) . . . . ?
C48 C49 K2 O13 -99.4(6) . . . . ?
C50 C49 K2 O13 134.4(6) . . . . ?
C48 C49 K2 O14 -15.3(6) . . . . ?
C50 C49 K2 O14 -141.5(6) . . . . ?
C48 C49 K2 C56 169.4(6) . . . . ?
C50 C49 K2 C56 43.2(6) . . . . ?
C48 C49 K2 C47 31.3(5) . . . . ?
C50 C49 K2 C47 -94.9(6) . . . . ?
C48 C49 K2 C68 168.3(5) . . . . ?
C50 C49 K2 C68 42.1(6) . . . . ?
C50 C49 K2 C48 -126.2(9) . . . . ?
C48 C49 K2 C67 138.0(5) . . . . ?
C50 C49 K2 C67 11.8(7) . . . . ?
C48 C49 K2 C46 63.3(6) . . . . ?
C50 C49 K2 C46 -62.9(5) . . . . ?
C48 C49 K2 C50 126.2(9) . . . . ?
C69 C68 K2 O8 -138.7(5) . . . . ?
C67 C68 K2 O8 -19.1(5) . . . . ?
C66 C68 K2 O8 101.4(5) . . . . ?
C69 C68 K2 O6 161.5(6) . . . . ?
C67 C68 K2 O6 -79.0(5) . . . . ?
C66 C68 K2 O6 41.5(5) . . . . ?
C69 C68 K2 O13 49.2(6) . . . . ?
C67 C68 K2 O13 168.7(5) . . . . ?
C66 C68 K2 O13 -70.8(6) . . . . ?
C69 C68 K2 O14 -40.3(6) . . . . ?
C67 C68 K2 O14 79.3(6) . . . . ?
C66 C68 K2 O14 -160.2(5) . . . . ?
C69 C68 K2 C56 134.3(6) . . . . ?
C67 C68 K2 C56 -106.2(5) . . . . ?
C66 C68 K2 C56 14.3(5) . . . . ?
C69 C68 K2 C47 -170.9(5) . . . . ?
C67 C68 K2 C47 -51.4(7) . . . . ?
C66 C68 K2 C47 69.1(7) . . . . ?
C69 C68 K2 C49 135.5(5) . . . . ?
C67 C68 K2 C49 -104.9(5) . . . . ?
C66 C68 K2 C49 15.6(6) . . . . ?
C69 C68 K2 C48 144.4(6) . . . . ?
C67 C68 K2 C48 -96.1(6) . . . . ?
C66 C68 K2 C48 24.5(8) . . . . ?
C69 C68 K2 C67 -119.6(8) . . . . ?
C66 C68 K2 C67 120.5(8) . . . . ?
C69 C68 K2 C46 -164.8(5) . . . . ?
C67 C68 K2 C46 -45.3(6) . . . . ?
C66 C68 K2 C46 75.3(6) . . . . ?
C69 C68 K2 C50 151.9(5) . . . . ?
C67 C68 K2 C50 -88.5(5) . . . . ?
C66 C68 K2 C50 32.0(6) . . . . ?
C49 C48 K2 O8 -90.0(5) . . . . ?
C47 C48 K2 O8 32.2(6) . . . . ?
C51 C48 K2 O8 152.8(8) . . . . ?
C49 C48 K2 O6 -32.2(6) . . . . ?
C47 C48 K2 O6 90.1(6) . . . . ?
C51 C48 K2 O6 -149.4(8) . . . . ?
C49 C48 K2 O13 79.0(6) . . . . ?
C47 C48 K2 O13 -158.7(6) . . . . ?
C51 C48 K2 O13 -38.2(8) . . . . ?
C49 C48 K2 O14 165.5(6) . . . . ?
C47 C48 K2 O14 -72.2(6) . . . . ?
C51 C48 K2 O14 48.3(8) . . . . ?
C49 C48 K2 C56 -10.0(6) . . . . ?
C47 C48 K2 C56 112.3(6) . . . . ?
C51 C48 K2 C56 -127.1(8) . . . . ?
C49 C48 K2 C47 -122.3(9) . . . . ?
C51 C48 K2 C47 120.5(11) . . . . ?
C47 C48 K2 C49 122.3(9) . . . . ?
C51 C48 K2 C49 -117.2(10) . . . . ?
C49 C48 K2 C68 -18.3(8) . . . . ?
C47 C48 K2 C68 103.9(7) . . . . ?
C51 C48 K2 C68 -135.5(7) . . . . ?
C49 C48 K2 C67 -61.1(7) . . . . ?
C47 C48 K2 C67 61.2(8) . . . . ?
C51 C48 K2 C67 -178.3(7) . . . . ?
C49 C48 K2 C46 -93.9(6) . . . . ?
C47 C48 K2 C46 28.4(6) . . . . ?
C51 C48 K2 C46 148.9(10) . . . . ?
C49 C48 K2 C50 -29.2(5) . . . . ?
C47 C48 K2 C50 93.1(6) . . . . ?
C51 C48 K2 C50 -146.3(9) . . . . ?
C72 C67 K2 O8 -78.9(5) . . . . ?
O7 C67 K2 O8 43.0(5) . . . . ?
C68 C67 K2 O8 156.7(6) . . . . ?
C72 C67 K2 O6 -152.4(5) . . . . ?
O7 C67 K2 O6 -30.6(5) . . . . ?
C68 C67 K2 O6 83.1(5) . . . . ?
C72 C67 K2 O13 111.5(5) . . . . ?
O7 C67 K2 O13 -126.6(5) . . . . ?
C68 C67 K2 O13 -12.9(6) . . . . ?
C72 C67 K2 O14 9.2(6) . . . . ?
O7 C67 K2 O14 131.0(5) . . . . ?
C68 C67 K2 O14 -115.3(6) . . . . ?
C72 C67 K2 C56 -174.7(5) . . . . ?
O7 C67 K2 C56 -52.8(5) . . . . ?
C68 C67 K2 C56 60.9(5) . . . . ?
C72 C67 K2 C47 -89.1(6) . . . . ?
O7 C67 K2 C47 32.8(7) . . . . ?
C68 C67 K2 C47 146.5(5) . . . . ?
C72 C67 K2 C49 -142.1(5) . . . . ?
O7 C67 K2 C49 -20.2(6) . . . . ?
C68 C67 K2 C49 93.5(5) . . . . ?
C72 C67 K2 C68 124.4(8) . . . . ?
O7 C67 K2 C68 -113.7(8) . . . . ?
C72 C67 K2 C48 -115.8(6) . . . . ?
O7 C67 K2 C48 6.1(8) . . . . ?
C68 C67 K2 C48 119.8(6) . . . . ?
C72 C67 K2 C46 -93.6(5) . . . . ?
O7 C67 K2 C46 28.2(6) . . . . ?
C68 C67 K2 C46 141.9(5) . . . . ?
C72 C67 K2 C50 -137.2(5) . . . . ?
O7 C67 K2 C50 -15.3(6) . . . . ?
C68 C67 K2 C50 98.4(5) . . . . ?
C47 C46 K2 O8 156.1(7) . . . . ?
C45 C46 K2 O8 -81.5(5) . . . . ?
C88 C46 K2 O8 38.4(6) . . . . ?
C47 C46 K2 O6 -143.6(7) . . . . ?
C45 C46 K2 O6 -21.2(5) . . . . ?
C88 C46 K2 O6 98.8(6) . . . . ?
C47 C46 K2 O13 -38.0(8) . . . . ?
C45 C46 K2 O13 84.3(6) . . . . ?
C88 C46 K2 O13 -155.7(6) . . . . ?
C47 C46 K2 O14 50.8(7) . . . . ?
C45 C46 K2 O14 173.1(5) . . . . ?
C88 C46 K2 O14 -66.9(7) . . . . ?
C47 C46 K2 C56 -125.2(7) . . . . ?
C45 C46 K2 C56 -2.9(5) . . . . ?
C88 C46 K2 C56 117.1(6) . . . . ?
C45 C46 K2 C47 122.3(9) . . . . ?
C88 C46 K2 C47 -117.7(10) . . . . ?
C47 C46 K2 C49 -60.7(6) . . . . ?
C45 C46 K2 C49 61.6(5) . . . . ?
C88 C46 K2 C49 -178.4(8) . . . . ?
C47 C46 K2 C68 -171.5(6) . . . . ?
C45 C46 K2 C68 -49.1(6) . . . . ?
C88 C46 K2 C68 70.8(7) . . . . ?
C47 C46 K2 C48 -28.7(6) . . . . ?
C45 C46 K2 C48 93.6(6) . . . . ?
C88 C46 K2 C48 -146.4(8) . . . . ?
C47 C46 K2 C67 171.0(6) . . . . ?
C45 C46 K2 C67 -66.7(5) . . . . ?
C88 C46 K2 C67 53.3(7) . . . . ?
C47 C46 K2 C50 -93.1(7) . . . . ?
C45 C46 K2 C50 29.2(5) . . . . ?
C88 C46 K2 C50 149.2(8) . . . . ?
C49 C50 K2 O8 144.6(6) . . . . ?
C45 C50 K2 O8 21.0(5) . . . . ?
C55 C50 K2 O8 -98.6(6) . . . . ?
C49 C50 K2 O6 -155.0(7) . . . . ?
C45 C50 K2 O6 81.4(5) . . . . ?
C55 C50 K2 O6 -38.3(5) . . . . ?
C49 C50 K2 O13 -46.2(6) . . . . ?
C45 C50 K2 O13 -169.8(5) . . . . ?
C55 C50 K2 O13 70.5(6) . . . . ?
C49 C50 K2 O14 47.1(7) . . . . ?
C45 C50 K2 O14 -76.5(6) . . . . ?
C55 C50 K2 O14 163.9(6) . . . . ?
C49 C50 K2 C56 -127.2(6) . . . . ?
C45 C50 K2 C56 109.2(5) . . . . ?
C55 C50 K2 C56 -10.4(5) . . . . ?
C49 C50 K2 C47 61.6(6) . . . . ?
C45 C50 K2 C47 -62.0(5) . . . . ?
C55 C50 K2 C47 178.4(7) . . . . ?
C45 C50 K2 C49 -123.6(8) . . . . ?
C55 C50 K2 C49 116.8(9) . . . . ?
C49 C50 K2 C68 -145.3(6) . . . . ?
C45 C50 K2 C68 91.1(5) . . . . ?
C55 C50 K2 C68 -28.5(6) . . . . ?
C49 C50 K2 C48 28.8(5) . . . . ?
C45 C50 K2 C48 -94.8(6) . . . . ?
C55 C50 K2 C48 145.6(7) . . . . ?
C49 C50 K2 C67 -170.4(6) . . . . ?
C45 C50 K2 C67 66.0(5) . . . . ?
C55 C50 K2 C67 -53.7(6) . . . . ?
C49 C50 K2 C46 94.0(6) . . . . ?
C45 C50 K2 C46 -29.5(5) . . . . ?
C55 C50 K2 C46 -149.2(7) . . . . ?
O8 K2 O13 C97 -152.4(13) . . . . ?
O6 K2 O13 C97 -164.7(11) . . . . ?
O14 K2 O13 C97 14.7(12) . . . . ?
C56 K2 O13 C97 -166.1(12) . . . . ?
C47 K2 O13 C97 91.8(12) . . . . ?
C49 K2 O13 C97 124.0(12) . . . . ?
C68 K2 O13 C97 -110.7(12) . . . . ?
C48 K2 O13 C97 100.8(12) . . . . ?
C67 K2 O13 C97 -105.4(12) . . . . ?
C46 K2 O13 C97 107.1(12) . . . . ?
C50 K2 O13 C97 141.1(12) . . . . ?
O8 K2 O13 C100 19.7(19) . . . . ?
O6 K2 O13 C100 7.3(10) . . . . ?
O14 K2 O13 C100 -173.3(9) . . . . ?
C56 K2 O13 C100 6.0(9) . . . . ?
C47 K2 O13 C100 -96.1(9) . . . . ?
C49 K2 O13 C100 -63.9(9) . . . . ?
C68 K2 O13 C100 61.3(9) . . . . ?
C48 K2 O13 C100 -87.1(9) . . . . ?
C67 K2 O13 C100 66.6(10) . . . . ?
C46 K2 O13 C100 -80.8(10) . . . . ?
C50 K2 O13 C100 -46.8(9) . . . . ?
C100 O13 C97 C98 -16.3(16) . . . . ?
K2 O13 C97 C98 155.9(9) . . . . ?
O13 C97 C98 C99 31.8(16) . . . . ?
C97 C98 C99 C100 -34.5(17) . . . . ?
C97 O13 C100 C99 -5.6(17) . . . . ?
K2 O13 C100 C99 -179.5(10) . . . . ?
C98 C99 C100 O13 25.4(17) . . . . ?
O8 K2 O14 C104 -179.8(18) . . . . ?
O6 K2 O14 C104 -179.0(15) . . . . ?
O13 K2 O14 C104 2.8(18) . . . . ?
C47 K2 O14 C104 -108.6(18) . . . . ?
C49 K2 O14 C104 -79.5(18) . . . . ?
C68 K2 O14 C104 97.0(18) . . . . ?
C48 K2 O14 C104 -85.5(18) . . . . ?
C67 K2 O14 C104 124.2(18) . . . . ?
C46 K2 O14 C104 -127.1(18) . . . . ?
C50 K2 O14 C104 -97.7(18) . . . . ?
O8 K2 O14 C11X -7(3) . . . . ?
O6 K2 O14 C11X -6(4) . . . . ?
O13 K2 O14 C11X 176(3) . . . . ?
C47 K2 O14 C11X 64(3) . . . . ?
C49 K2 O14 C11X 93(3) . . . . ?
C68 K2 O14 C11X -90(3) . . . . ?
C48 K2 O14 C11X 87(3) . . . . ?
C67 K2 O14 C11X -63(3) . . . . ?
C46 K2 O14 C11X 46(3) . . . . ?
C50 K2 O14 C11X 75(3) . . . . ?
O8 K2 O14 C101 7(3) . . . . ?
O6 K2 O14 C101 7(3) . . . . ?
O13 K2 O14 C101 -171(3) . . . . ?
C47 K2 O14 C101 78(3) . . . . ?
C49 K2 O14 C101 107(3) . . . . ?
C68 K2 O14 C101 -77(3) . . . . ?
C48 K2 O14 C101 101(3) . . . . ?
C67 K2 O14 C101 -50(3) . . . . ?
C46 K2 O14 C101 59(3) . . . . ?
C50 K2 O14 C101 89(3) . . . . ?
C104 O14 C101 C102 18(5) . . . . ?
C11X O14 C101 C102 -78(11) . . . . ?
K2 O14 C101 C102 -166(3) . . . . ?
O14 C101 C102 C103 -42(5) . . . . ?
C101 C102 C103 C104 53(5) . . . . ?
C11X O14 C104 C13X -3(4) . . . . ?
C101 O14 C104 C13X -17(4) . . . . ?
K2 O14 C104 C13X 170(2) . . . . ?
C11X O14 C104 C103 31(4) . . . . ?
C101 O14 C104 C103 18(4) . . . . ?
K2 O14 C104 C103 -156(2) . . . . ?
C102 C103 C104 O14 -42(3) . . . . ?
C102 C103 C104 C13X 51(3) . . . . ?
C104 O14 C11X C12X -33(5) . . . . ?
C101 O14 C11X C12X 55(8) . . . . ?
K2 O14 C11X C12X 152(3) . . . . ?
O14 C11X C12X C13X 51(5) . . . . ?
O14 C104 C13X C12X 35(4) . . . . ?
C103 C104 C13X C12X -60(4) . . . . ?
C11X C12X C13X C104 -54(4) . . . . ?
C1 O1 K3 O5 -178.8(7) . . . . ?
Cr1 O1 K3 O5 29.0(3) . . . . ?
C1 O1 K3 O18 -112.2(8) . . . . ?
Cr1 O1 K3 O18 95.6(3) . . . . ?
C1 O1 K3 O16 66.8(8) . . . . ?
Cr1 O1 K3 O16 -85.4(3) . . . . ?
C1 O1 K3 O15 -20.4(8) . . . 2_576 ?
Cr1 O1 K3 O15 -172.6(3) . . . 2_576 ?
C1 O1 K3 O9 138.4(8) . . . . ?
Cr1 O1 K3 O9 -13.80(19) . . . . ?
C1 O1 K3 O15 -67.9(9) . . . . ?
Cr1 O1 K3 O15 139.9(4) . . . . ?
C1 O1 K3 C2X 42.2(9) . . . . ?
Cr1 O1 K3 C2X -110.0(6) . . . . ?
C1 O1 K3 Cr1 152.2(9) . . . . ?
C1 O1 K3 Cr2 169.1(8) . . . . ?
Cr1 O1 K3 Cr2 16.94(19) . . . . ?
C1 O1 K3 K3 -36.1(8) . . . 2_576 ?
Cr1 O1 K3 K3 171.69(15) . . . 2_576 ?
C45 O5 K3 O1 -177.5(8) . . . . ?
Cr2 O5 K3 O1 -23.3(3) . . . . ?
C45 O5 K3 O18 118.0(9) . . . . ?
Cr2 O5 K3 O18 -87.8(3) . . . . ?
C45 O5 K3 O16 -61.4(9) . . . . ?
Cr2 O5 K3 O16 92.9(3) . . . . ?
C45 O5 K3 O15 62.1(11) . . . 2_576 ?
Cr2 O5 K3 O15 -143.7(5) . . . 2_576 ?
C45 O5 K3 O9 -133.7(9) . . . . ?
Cr2 O5 K3 O9 20.6(2) . . . . ?
C45 O5 K3 O15 28.8(9) . . . . ?
Cr2 O5 K3 O15 -176.9(3) . . . . ?
C45 O5 K3 C2X -55(4) . . . . ?
Cr2 O5 K3 C2X 99(4) . . . . ?
C45 O5 K3 Cr1 -162.5(9) . . . . ?
Cr2 O5 K3 Cr1 -8.3(2) . . . . ?
C45 O5 K3 Cr2 -154.2(10) . . . . ?
C45 O5 K3 K3 38.0(9) . . . 2_576 ?
Cr2 O5 K3 K3 -167.72(18) . . . 2_576 ?
Cr1 O9 K3 O1 13.25(18) . . . . ?
Cr2 O9 K3 O1 113.5(2) . . . . ?
Cr1 O9 K3 O5 -119.6(2) . . . . ?
Cr2 O9 K3 O5 -19.44(19) . . . . ?
Cr1 O9 K3 O18 -51.7(3) . . . . ?
Cr2 O9 K3 O18 48.5(3) . . . . ?
Cr1 O9 K3 O16 128.1(3) . . . . ?
Cr2 O9 K3 O16 -131.7(3) . . . . ?
Cr1 O9 K3 O15 49.5(4) . . . 2_576 ?
Cr2 O9 K3 O15 149.7(3) . . . 2_576 ?
Cr1 O9 K3 O15 -147.6(3) . . . . ?
Cr2 O9 K3 O15 -47.4(4) . . . . ?
Cr1 O9 K3 C2X 110(3) . . . . ?
Cr2 O9 K3 C2X -150(3) . . . . ?
Cr2 O9 K3 Cr1 100.2(2) . . . . ?
Cr1 O9 K3 Cr2 -100.2(2) . . . . ?
O4 Cr1 K3 O1 -68.7(3) . . . . ?
O2 Cr1 K3 O1 30.6(3) . . . . ?
O9 Cr1 K3 O1 -157.1(3) . . . . ?
O10 Cr1 K3 O1 114.5(3) . . . . ?
O3 Cr1 K3 O1 -173.1(4) . . . . ?
K1 Cr1 K3 O1 -24.7(2) . . . . ?
O4 Cr1 K3 O5 139.0(2) . . . . ?
O2 Cr1 K3 O5 -121.7(3) . . . . ?
O1 Cr1 K3 O5 -152.3(3) . . . . ?
O9 Cr1 K3 O5 50.7(2) . . . . ?
O10 Cr1 K3 O5 -37.8(2) . . . . ?
O3 Cr1 K3 O5 34.6(3) . . . . ?
K1 Cr1 K3 O5 -176.96(15) . . . . ?
O4 Cr1 K3 O18 -144.4(3) . . . . ?
O2 Cr1 K3 O18 -45.1(4) . . . . ?
O1 Cr1 K3 O18 -75.6(4) . . . . ?
O9 Cr1 K3 O18 127.3(4) . . . . ?
O10 Cr1 K3 O18 38.8(3) . . . . ?
O3 Cr1 K3 O18 111.3(4) . . . . ?
K1 Cr1 K3 O18 -100.3(3) . . . . ?
O4 Cr1 K3 O16 35.0(3) . . . . ?
O2 Cr1 K3 O16 134.3(3) . . . . ?
O1 Cr1 K3 O16 103.7(3) . . . . ?
O9 Cr1 K3 O16 -53.3(3) . . . . ?
O10 Cr1 K3 O16 -141.8(3) . . . . ?
O3 Cr1 K3 O16 -69.3(3) . . . . ?
K1 Cr1 K3 O16 79.1(2) . . . . ?
O4 Cr1 K3 O15 -60.5(3) . . . 2_576 ?
O2 Cr1 K3 O15 38.8(3) . . . 2_576 ?
O1 Cr1 K3 O15 8.3(3) . . . 2_576 ?
O9 Cr1 K3 O15 -148.8(3) . . . 2_576 ?
O10 Cr1 K3 O15 122.7(3) . . . 2_576 ?
O3 Cr1 K3 O15 -164.8(3) . . . 2_576 ?
K1 Cr1 K3 O15 -16.4(3) . . . 2_576 ?
O4 Cr1 K3 O9 88.3(3) . . . . ?
O2 Cr1 K3 O9 -172.4(3) . . . . ?
O1 Cr1 K3 O9 157.1(3) . . . . ?
O10 Cr1 K3 O9 -88.5(3) . . . . ?
O3 Cr1 K3 O9 -16.0(3) . . . . ?
K1 Cr1 K3 O9 132.4(2) . . . . ?
O4 Cr1 K3 O15 173.8(6) . . . . ?
O2 Cr1 K3 O15 -86.9(6) . . . . ?
O1 Cr1 K3 O15 -117.5(6) . . . . ?
O9 Cr1 K3 O15 85.5(6) . . . . ?
O10 Cr1 K3 O15 -3.0(6) . . . . ?
O3 Cr1 K3 O15 69.4(6) . . . . ?
K1 Cr1 K3 O15 -142.1(6) . . . . ?
O4 Cr1 K3 C2X 9.7(18) . . . . ?
O2 Cr1 K3 C2X 109.0(18) . . . . ?
O1 Cr1 K3 C2X 78.4(18) . . . . ?
O9 Cr1 K3 C2X -78.6(18) . . . . ?
O10 Cr1 K3 C2X -167.1(18) . . . . ?
O3 Cr1 K3 C2X -94.7(18) . . . . ?
K1 Cr1 K3 C2X 53.8(18) . . . . ?
O4 Cr1 K3 Cr2 133.36(19) . . . . ?
O2 Cr1 K3 Cr2 -127.4(2) . . . . ?
O1 Cr1 K3 Cr2 -157.9(2) . . . . ?
O9 Cr1 K3 Cr2 45.02(19) . . . . ?
O10 Cr1 K3 Cr2 -43.47(17) . . . . ?
O3 Cr1 K3 Cr2 29.0(3) . . . . ?
K1 Cr1 K3 Cr2 177.41(8) . . . . ?
O4 Cr1 K3 K3 -84.5(3) . . . 2_576 ?
O2 Cr1 K3 K3 14.8(3) . . . 2_576 ?
O1 Cr1 K3 K3 -15.8(3) . . . 2_576 ?
O9 Cr1 K3 K3 -172.8(3) . . . 2_576 ?
O10 Cr1 K3 K3 98.7(3) . . . 2_576 ?
O3 Cr1 K3 K3 171.1(3) . . . 2_576 ?
K1 Cr1 K3 K3 -40.4(2) . . . 2_576 ?
O8 Cr2 K3 O1 -135.3(2) . . . . ?
O6 Cr2 K3 O1 124.0(3) . . . . ?
O5 Cr2 K3 O1 157.7(3) . . . . ?
O10 Cr2 K3 O1 32.4(2) . . . . ?
O9 Cr2 K3 O1 -56.5(2) . . . . ?
O7 Cr2 K3 O1 -18.1(3) . . . . ?
K2 Cr2 K3 O1 -178.70(14) . . . . ?
O8 Cr2 K3 O5 67.0(3) . . . . ?
O6 Cr2 K3 O5 -33.7(3) . . . . ?
O10 Cr2 K3 O5 -125.3(3) . . . . ?
O9 Cr2 K3 O5 145.8(3) . . . . ?
O7 Cr2 K3 O5 -175.7(4) . . . . ?
K2 Cr2 K3 O5 23.6(3) . . . . ?
O8 Cr2 K3 O18 151.0(3) . . . . ?
O6 Cr2 K3 O18 50.3(4) . . . . ?
O5 Cr2 K3 O18 84.0(4) . . . . ?
O10 Cr2 K3 O18 -41.3(3) . . . . ?
O9 Cr2 K3 O18 -130.2(3) . . . . ?
O7 Cr2 K3 O18 -91.8(4) . . . . ?
K2 Cr2 K3 O18 107.6(3) . . . . ?
O8 Cr2 K3 O16 -28.8(3) . . . . ?
O6 Cr2 K3 O16 -129.5(3) . . . . ?
O5 Cr2 K3 O16 -95.9(3) . . . . ?
O10 Cr2 K3 O16 138.9(3) . . . . ?
O9 Cr2 K3 O16 49.9(3) . . . . ?
O7 Cr2 K3 O16 88.4(4) . . . . ?
K2 Cr2 K3 O16 -72.2(2) . . . . ?
O8 Cr2 K3 O15 -167.7(8) . . . 2_576 ?
O6 Cr2 K3 O15 91.7(8) . . . 2_576 ?
O5 Cr2 K3 O15 125.3(8) . . . 2_576 ?
O10 Cr2 K3 O15 0.1(8) . . . 2_576 ?
O9 Cr2 K3 O15 -88.9(8) . . . 2_576 ?
O7 Cr2 K3 O15 -50.4(8) . . . 2_576 ?
K2 Cr2 K3 O15 149.0(8) . . . 2_576 ?
O8 Cr2 K3 O9 -78.8(3) . . . . ?
O6 Cr2 K3 O9 -179.4(3) . . . . ?
O5 Cr2 K3 O9 -145.8(3) . . . . ?
O10 Cr2 K3 O9 89.0(2) . . . . ?
O7 Cr2 K3 O9 38.5(4) . . . . ?
K2 Cr2 K3 O9 -122.2(2) . . . . ?
O8 Cr2 K3 O15 70.3(3) . . . . ?
O6 Cr2 K3 O15 -30.3(3) . . . . ?
O5 Cr2 K3 O15 3.3(3) . . . . ?
O10 Cr2 K3 O15 -121.9(3) . . . . ?
O9 Cr2 K3 O15 149.1(3) . . . . ?
O7 Cr2 K3 O15 -172.4(4) . . . . ?
K2 Cr2 K3 O15 27.0(2) . . . . ?
O8 Cr2 K3 C2X -40(4) . . . . ?
O6 Cr2 K3 C2X -140(4) . . . . ?
O5 Cr2 K3 C2X -107(4) . . . . ?
O10 Cr2 K3 C2X 128(4) . . . . ?
O9 Cr2 K3 C2X 39(4) . . . . ?
O7 Cr2 K3 C2X 77(4) . . . . ?
K2 Cr2 K3 C2X -83(4) . . . . ?
O8 Cr2 K3 Cr1 -123.73(19) . . . . ?
O6 Cr2 K3 Cr1 135.6(2) . . . . ?
O5 Cr2 K3 Cr1 169.3(3) . . . . ?
O10 Cr2 K3 Cr1 44.00(16) . . . . ?
O9 Cr2 K3 Cr1 -44.95(19) . . . . ?
O7 Cr2 K3 Cr1 -6.5(3) . . . . ?
K2 Cr2 K3 Cr1 -167.10(8) . . . . ?
O8 Cr2 K3 K3 87.8(2) . . . 2_576 ?
O6 Cr2 K3 K3 -12.8(3) . . . 2_576 ?
O5 Cr2 K3 K3 20.8(3) . . . 2_576 ?
O10 Cr2 K3 K3 -104.4(2) . . . 2_576 ?
O9 Cr2 K3 K3 166.6(3) . . . 2_576 ?
O7 Cr2 K3 K3 -154.9(3) . . . 2_576 ?
K2 Cr2 K3 K3 44.4(2) . . . 2_576 ?
O1 K3 O15 C105 167.8(8) . . . . ?
O5 K3 O15 C105 -75.2(8) . . . . ?
O18 K3 O15 C105 -150.5(8) . . . . ?
O16 K3 O15 C105 30.2(8) . . . . ?
O15 K3 O15 C105 118.6(9) 2_576 . . . ?
O9 K3 O15 C105 -50.7(9) . . . . ?
C2X K3 O15 C105 55.2(16) . . . . ?
Cr1 K3 O15 C105 -109.8(9) . . . . ?
Cr2 K3 O15 C105 -77.0(8) . . . . ?
K3 K3 O15 C105 118.6(9) 2_576 . . . ?
O1 K3 O15 C108 -77.3(8) . . . . ?
O5 K3 O15 C108 39.7(7) . . . . ?
O18 K3 O15 C108 -35.6(7) . . . . ?
O16 K3 O15 C108 145.2(7) . . . . ?
O15 K3 O15 C108 -126.4(8) 2_576 . . . ?
O9 K3 O15 C108 64.2(8) . . . . ?
C2X K3 O15 C108 170.1(15) . . . . ?
Cr1 K3 O15 C108 5.1(11) . . . . ?
Cr2 K3 O15 C108 38.0(7) . . . . ?
K3 K3 O15 C108 -126.4(8) 2_576 . . . ?
O1 K3 O15 K3 49.2(6) . . . 2_576 ?
O5 K3 O15 K3 166.1(3) . . . 2_576 ?
O18 K3 O15 K3 90.8(4) . . . 2_576 ?
O16 K3 O15 K3 -88.4(3) . . . 2_576 ?
O15 K3 O15 K3 0.0 2_576 . . 2_576 ?
O9 K3 O15 K3 -169.4(2) . . . 2_576 ?
C2X K3 O15 K3 -63.4(14) . . . 2_576 ?
Cr1 K3 O15 K3 131.5(4) . . . 2_576 ?
Cr2 K3 O15 K3 164.38(19) . . . 2_576 ?
C108 O15 C105 C106 12.1(16) . . . . ?
K3 O15 C105 C106 -124.5(10) 2_576 . . . ?
K3 O15 C105 C106 122.6(9) . . . . ?
O15 C105 C106 C107 -1.5(15) . . . . ?
C105 C106 C107 C108 -9.1(13) . . . . ?
C105 O15 C108 C107 -18.2(15) . . . . ?
K3 O15 C108 C107 114.4(9) 2_576 . . . ?
K3 O15 C108 C107 -130.6(8) . . . . ?
C106 C107 C108 O15 16.6(13) . . . . ?
O1 K3 O16 C112 -133.8(10) . . . . ?
O5 K3 O16 C112 109.8(11) . . . . ?
O15 K3 O16 C112 -49.4(11) 2_576 . . . ?
O9 K3 O16 C112 167.3(11) . . . . ?
O15 K3 O16 C112 26.6(11) . . . . ?
C2X K3 O16 C112 -59(8) . . . . ?
Cr1 K3 O16 C112 -166.4(10) . . . . ?
Cr2 K3 O16 C112 142.3(10) . . . . ?
K3 K3 O16 C112 -9.5(11) 2_576 . . . ?
O1 K3 O16 C2X -75(8) . . . . ?
O5 K3 O16 C2X 168(8) . . . . ?
O15 K3 O16 C2X 9(8) 2_576 . . . ?
O9 K3 O16 C2X -134(8) . . . . ?
O15 K3 O16 C2X 85(8) . . . . ?
Cr1 K3 O16 C2X -108(8) . . . . ?
Cr2 K3 O16 C2X -159(8) . . . . ?
K3 K3 O16 C2X 49(8) 2_576 . . . ?
O1 K3 O16 C109 45.4(9) . . . . ?
O5 K3 O16 C109 -71.0(9) . . . . ?
O15 K3 O16 C109 129.7(9) 2_576 . . . ?
O9 K3 O16 C109 -13.5(8) . . . . ?
O15 K3 O16 C109 -154.2(9) . . . . ?
C2X K3 O16 C109 121(7) . . . . ?
Cr1 K3 O16 C109 12.8(9) . . . . ?
Cr2 K3 O16 C109 -38.6(9) . . . . ?
K3 K3 O16 C109 169.7(8) 2_576 . . . ?
C112 O16 C109 C110 27.2(15) . . . . ?
C2X O16 C109 C110 -34(8) . . . . ?
K3 O16 C109 C110 -152.1(10) . . . . ?
O16 C109 C110 C111 -9.8(19) . . . . ?
O16 C109 C110 C1X 24(11) . . . . ?
C1X C110 C111 C112 -102(3) . . . . ?
C109 C110 C111 C112 -10(2) . . . . ?
C2X O16 C112 C111 66(3) . . . . ?
C109 O16 C112 C111 -33.8(17) . . . . ?
K3 O16 C112 C111 145.4(12) . . . . ?
C110 C111 C112 O16 26(2) . . . . ?
C111 C110 C1X C2X 92(15) . . . . ?
C109 C110 C1X C2X -6(17) . . . . ?
C112 O16 C2X C1X -71(12) . . . . ?
C109 O16 C2X C1X 31(14) . . . . ?
K3 O16 C2X C1X 162(12) . . . . ?
C112 O16 C2X K3 127.3(12) . . . . ?
C109 O16 C2X K3 -131(4) . . . . ?
C110 C1X C2X O16 -15(19) . . . . ?
C110 C1X C2X K3 18(35) . . . . ?
O1 K3 C2X O16 111(7) . . . . ?
O5 K3 C2X O16 -15(9) . . . . ?
O18 K3 C2X O16 -178.9(8) . . . . ?
O15 K3 C2X O16 -170(8) 2_576 . . . ?
O9 K3 C2X O16 46(7) . . . . ?
O15 K3 C2X O16 -95(7) . . . . ?
Cr1 K3 C2X O16 79(7) . . . . ?
Cr2 K3 C2X O16 26(9) . . . . ?
K3 K3 C2X O16 -128(8) 2_576 . . . ?
O1 K3 C2X C1X 70(26) . . . . ?
O5 K3 C2X C1X -56(27) . . . . ?
O18 K3 C2X C1X 140(23) . . . . ?
O16 K3 C2X C1X -41(23) . . . . ?
O15 K3 C2X C1X 149(27) 2_576 . . . ?
O9 K3 C2X C1X 5(26) . . . . ?
O15 K3 C2X C1X -136(26) . . . . ?
Cr1 K3 C2X C1X 39(26) . . . . ?
Cr2 K3 C2X C1X -15(27) . . . . ?
K3 K3 C2X C1X -169(26) 2_576 . . . ?
C116 O17 C113 C114 -42(4) . . . . ?
O17 C113 C114 C115 22(4) . . . . ?
C113 C114 C115 C116 3(5) . . . . ?
C113 O17 C116 C115 44(4) . . . . ?
C114 C115 C116 O17 -27(5) . . . . ?

loop_
_platon_squeeze_void_nr
_platon_squeeze_void_average_x
_platon_squeeze_void_average_y
_platon_squeeze_void_average_z
_platon_squeeze_void_volume
_platon_squeeze_void_count_electrons
_platon_squeeze_void_content
1 0.332 0.533 0.218 299 99 ' '
2 0.668 0.467 0.782 299 99 ' '
